data_4314686
loop_
_publ_author_name
'Adrian B. Chaplin'
'Andrew S. Weller'

_publ_section_title
;
 Amine- and Dimeric Amino-Borane Complexes of the {Rh(PiPr3)2}+ Fragment
 and Their Relevance to the Transition-Metal-Mediated Dehydrocoupling of
 Amine-Boranes
;
_journal_name_full 'Inorganic Chemistry'
_journal_page_first 1111
_journal_page_last 1121
_journal_paper_doi 10.1021/ic9020542
_journal_volume 49
_journal_year 2010
_chemical_formula_moiety 'C32 H12 B F24, C22 H48 N2 P2 Rh'
_chemical_formula_sum 'C54 H60 B F24 N2 P2 Rh'
_chemical_formula_weight 1368.70
_chemical_melting_point ?
_space_group_IT_number 14
_symmetry_cell_setting monoclinic
_symmetry_space_group_name_Hall '-P 2ybc'
_symmetry_space_group_name_H-M 'P 1 21/c 1'
_atom_sites_solution_hydrogens geom
_atom_sites_solution_primary direct
_atom_sites_solution_secondary difmap
_audit_creation_method SHELXL-97
_cell_angle_alpha 90.00
_cell_angle_beta 108.5254(5)
_cell_angle_gamma 90.00
_cell_formula_units_Z 8
_cell_length_a 20.75950(10)
_cell_length_b 29.7418(2)
_cell_length_c 21.3100(2)
_cell_measurement_reflns_used 26452
_cell_measurement_temperature 150(2)
_cell_measurement_theta_max 27.485
_cell_measurement_theta_min 5.097
_cell_volume 12475.55(16)
_computing_cell_refinement 'Denzo/Scalepack (Otwinowski & Minor 1997)'
_computing_data_collection 'Collect (Nonius BV, 1997-2000)'
_computing_data_reduction 'Denzo/Scalepack (Otwinowski & Minor 1997)'
_computing_molecular_graphics 'ORTEP3 (Farrugia, 1997)'
_computing_publication_material 'Bruker SHELXTL'
_computing_structure_refinement 'SHELXL-97 (Sheldrick, 2008)'
_computing_structure_solution 'SIR2004 (Burla et al., 2005)'
_diffrn_ambient_temperature 150(2)
_diffrn_detector_area_resol_mean 9
_diffrn_measured_fraction_theta_full 0.991
_diffrn_measured_fraction_theta_max 0.991
_diffrn_measurement_device '95mm CCD camera on \k-goniostat'
_diffrn_measurement_device_type KappaCCD
_diffrn_measurement_method CCD
_diffrn_radiation_monochromator 'horizonally mounted graphite crystal'
_diffrn_radiation_source 'fine-focus sealed tube'
_diffrn_radiation_type MoK\a
_diffrn_radiation_wavelength 0.71073
_diffrn_reflns_av_R_equivalents 0.0476
_diffrn_reflns_av_sigmaI/netI 0.0759
_diffrn_reflns_limit_h_max 25
_diffrn_reflns_limit_h_min -25
_diffrn_reflns_limit_k_max 37
_diffrn_reflns_limit_k_min -37
_diffrn_reflns_limit_l_max 26
_diffrn_reflns_limit_l_min -26
_diffrn_reflns_number 46573
_diffrn_reflns_theta_full 26.37
_diffrn_reflns_theta_max 26.37
_diffrn_reflns_theta_min 5.09
_exptl_absorpt_coefficient_mu 0.433
_exptl_absorpt_correction_T_max 1.0
_exptl_absorpt_correction_T_min 0.863
_exptl_absorpt_correction_type multi-scan
_exptl_absorpt_process_details 'Denzo/Scalepack (Otwinowski & Minor 1997)'
_exptl_crystal_colour 'pale yellow'
_exptl_crystal_density_diffrn 1.457
_exptl_crystal_density_meas ?
_exptl_crystal_density_method 'not measured'
_exptl_crystal_description block
_exptl_crystal_F_000 5552
_exptl_crystal_size_max 0.28
_exptl_crystal_size_mid 0.12
_exptl_crystal_size_min 0.12
_refine_diff_density_max 0.624
_refine_diff_density_min -0.569
_refine_diff_density_rms 0.070
_refine_ls_extinction_method none
_refine_ls_goodness_of_fit_ref 1.024
_refine_ls_hydrogen_treatment constr
_refine_ls_matrix_type full
_refine_ls_number_parameters 1913
_refine_ls_number_reflns 25306
_refine_ls_number_restraints 1773
_refine_ls_restrained_S_all 1.167
_refine_ls_R_factor_all 0.1101
_refine_ls_R_factor_gt 0.0518
_refine_ls_shift/su_max 0.003
_refine_ls_shift/su_mean 0.000
_refine_ls_structure_factor_coef Fsqd
_refine_ls_weighting_details 'calc w=1/[\s^2^(Fo^2^)+(0.0587P)^2^+6.1467P] where P=(Fo^2^+2Fc^2^)/3'
_refine_ls_weighting_scheme calc
_refine_ls_wR_factor_gt 0.1139
_refine_ls_wR_factor_ref 0.1360
_reflns_number_gt 15153
_reflns_number_total 25306
_reflns_threshold_expression >2sigma(I)
_cod_data_source_file ic9020542_si_002_5.cif
_cod_data_source_block 009abc08
_cod_depositor_comments
;
The following automatic conversions were performed:
'_symmetry_cell_setting' value 'Monoclinic' changed to 'monoclinic'
according to '/home/adriana/struct/CIF-dictionaries/cif_core.dic'
dictionary named 'cif_core.dic' version 2.4.1 from 2010-06-29.

Automatic conversion script
Id: cif_fix_enum 1555 2011-01-17 13:19:09Z saulius 

The following automatic conversions were performed:

'_chemical_melting_point' value 'not measured' was changed to '?' -
the value is undefined or not given.

Automatic conversion script
Id: cif_fix_values 1569 2011-02-09 13:29:24Z adriana 

The following automatic conversions were performed:

'_exptl_crystal_density_meas' value 'not measured' was changed to '?'
- the value is perceived as not measured.

Automatic conversion script
Id: cif_fix_values 3008 2015-01-20 13:52:24Z robertas 
;
_cod_database_code 4314686

loop_
_symmetry_equiv_pos_as_xyz
'x, y, z'
'-x, y+1/2, -z+1/2'
'-x, -y, -z'
'x, -y-1/2, z-1/2'

loop_
_atom_site_label
_atom_site_type_symbol
_atom_site_fract_x
_atom_site_fract_y
_atom_site_fract_z
_atom_site_U_iso_or_equiv
_atom_site_adp_type
_atom_site_occupancy
_atom_site_symmetry_multiplicity
_atom_site_calc_flag
_atom_site_refinement_flags
_atom_site_disorder_assembly
_atom_site_disorder_group
Rh1 Rh 0.258330(15) 0.869392(10) 0.999561(14) 0.02997(10) Uani 1 1 d . . .
P1 P 0.23423(6) 0.80339(4) 1.04713(5) 0.0356(3) Uani 1 1 d . . .
P2 P 0.28360(5) 0.93563(3) 0.95342(5) 0.0328(2) Uani 1 1 d . . .
N1 N 0.16539(17) 0.87282(10) 0.93738(16) 0.0345(8) Uani 1 1 d . . .
N2 N 0.35135(18) 0.86595(11) 1.06134(16) 0.0378(8) Uani 1 1 d . . .
C1 C 0.1130(2) 0.87632(14) 0.8990(2) 0.0394(10) Uani 1 1 d . . .
C2 C 0.0476(2) 0.88162(17) 0.8486(2) 0.0573(13) Uani 1 1 d . . .
H2A H 0.0294 0.9116 0.8523 0.086 Uiso 1 1 calc R . .
H2B H 0.0162 0.8587 0.8545 0.086 Uiso 1 1 calc R . .
H2C H 0.0529 0.8782 0.8047 0.086 Uiso 1 1 calc R . .
C3 C 0.4041(2) 0.86364(15) 1.0997(2) 0.0447(11) Uani 1 1 d . . .
C4 C 0.4702(2) 0.85948(19) 1.1503(2) 0.0646(14) Uani 1 1 d . . .
H4A H 0.4679 0.8721 1.1920 0.097 Uiso 1 1 calc R . .
H4B H 0.5042 0.8759 1.1363 0.097 Uiso 1 1 calc R . .
H4C H 0.4829 0.8277 1.1566 0.097 Uiso 1 1 calc R . .
C5 C 0.1542(2) 0.77568(15) 0.9978(2) 0.0495(12) Uani 1 1 d . . .
H5 H 0.1197 0.8003 0.9857 0.059 Uiso 1 1 calc R . .
C6 C 0.1591(3) 0.75846(18) 0.9319(2) 0.0692(16) Uani 1 1 d . . .
H6A H 0.1874 0.7314 0.9396 0.104 Uiso 1 1 calc R . .
H6B H 0.1796 0.7817 0.9116 0.104 Uiso 1 1 calc R . .
H6C H 0.1136 0.7513 0.9022 0.104 Uiso 1 1 calc R . .
C7 C 0.1237(3) 0.74001(17) 1.0318(3) 0.0714(16) Uani 1 1 d . . .
H7A H 0.0780 0.7322 1.0030 0.107 Uiso 1 1 calc R . .
H7B H 0.1211 0.7519 1.0738 0.107 Uiso 1 1 calc R . .
H7C H 0.1525 0.7131 1.0403 0.107 Uiso 1 1 calc R . .
C8 C 0.2216(2) 0.81353(14) 1.12775(19) 0.0416(10) Uani 1 1 d . . .
H8 H 0.2114 0.7841 1.1452 0.050 Uiso 1 1 calc R . .
C9 C 0.1609(3) 0.84468(18) 1.1188(2) 0.0636(14) Uani 1 1 d . . .
H9A H 0.1553 0.8507 1.1620 0.095 Uiso 1 1 calc R . .
H9B H 0.1197 0.8303 1.0898 0.095 Uiso 1 1 calc R . .
H9C H 0.1687 0.8731 1.0990 0.095 Uiso 1 1 calc R . .
C10 C 0.2844(2) 0.83368(16) 1.1786(2) 0.0541(13) Uani 1 1 d . . .
H10A H 0.2961 0.8621 1.1617 0.081 Uiso 1 1 calc R . .
H10B H 0.3225 0.8127 1.1866 0.081 Uiso 1 1 calc R . .
H10C H 0.2748 0.8392 1.2201 0.081 Uiso 1 1 calc R . .
C11 C 0.3054(3) 0.76270(15) 1.0659(2) 0.0532(12) Uani 1 1 d . . .
H11 H 0.3428 0.7777 1.1013 0.064 Uiso 1 1 calc R . .
C12 C 0.3337(3) 0.75695(18) 1.0087(3) 0.0736(16) Uani 1 1 d . . .
H12A H 0.3756 0.7392 1.0235 0.110 Uiso 1 1 calc R . .
H12B H 0.3436 0.7866 0.9938 0.110 Uiso 1 1 calc R . .
H12C H 0.3003 0.7414 0.9721 0.110 Uiso 1 1 calc R . .
C13 C 0.2959(3) 0.71770(17) 1.0958(3) 0.0833(18) Uani 1 1 d . . .
H13A H 0.2623 0.6997 1.0626 0.125 Uiso 1 1 calc R . .
H13B H 0.2799 0.7228 1.1339 0.125 Uiso 1 1 calc R . .
H13C H 0.3393 0.7016 1.1103 0.125 Uiso 1 1 calc R . .
C14 C 0.3619(2) 0.96339(16) 1.0069(2) 0.0504(12) Uani 1 1 d . . .
H14 H 0.3966 0.9389 1.0205 0.061 Uiso 1 1 calc R . .
C15 C 0.3528(3) 0.98009(19) 1.0710(2) 0.0774(17) Uani 1 1 d . . .
H15A H 0.3975 0.9852 1.1039 0.116 Uiso 1 1 calc R . .
H15B H 0.3280 0.9575 1.0877 0.116 Uiso 1 1 calc R . .
H15C H 0.3272 1.0083 1.0627 0.116 Uiso 1 1 calc R . .
C16 C 0.3941(3) 0.99934(19) 0.9747(3) 0.0784(17) Uani 1 1 d . . .
H16A H 0.3639 1.0255 0.9629 0.118 Uiso 1 1 calc R . .
H16B H 0.4010 0.9870 0.9347 0.118 Uiso 1 1 calc R . .
H16C H 0.4380 1.0085 1.0059 0.118 Uiso 1 1 calc R . .
C17 C 0.3006(2) 0.92606(14) 0.87461(19) 0.0392(10) Uani 1 1 d . . .
H17 H 0.3104 0.9557 0.8575 0.047 Uiso 1 1 calc R . .
C18 C 0.3628(3) 0.89574(19) 0.8858(2) 0.0671(15) Uani 1 1 d . . .
H18A H 0.3544 0.8668 0.9038 0.101 Uiso 1 1 calc R . .
H18B H 0.4025 0.9102 0.9172 0.101 Uiso 1 1 calc R . .
H18C H 0.3713 0.8909 0.8437 0.101 Uiso 1 1 calc R . .
C19 C 0.2399(2) 0.90489(16) 0.8226(2) 0.0524(12) Uani 1 1 d . . .
H19A H 0.2513 0.8995 0.7820 0.079 Uiso 1 1 calc R . .
H19B H 0.2009 0.9253 0.8131 0.079 Uiso 1 1 calc R . .
H19C H 0.2285 0.8763 0.8393 0.079 Uiso 1 1 calc R . .
C20 C 0.2123(2) 0.97625(14) 0.9306(2) 0.0470(11) Uani 1 1 d . . .
H20 H 0.1764 0.9616 0.8934 0.056 Uiso 1 1 calc R . .
C21 C 0.1799(3) 0.98259(18) 0.9848(3) 0.0711(16) Uani 1 1 d . . .
H21A H 0.2115 0.9987 1.0222 0.107 Uiso 1 1 calc R . .
H21B H 0.1694 0.9531 0.9998 0.107 Uiso 1 1 calc R . .
H21C H 0.1379 1.0001 0.9675 0.107 Uiso 1 1 calc R . .
C22 C 0.2248(3) 1.02180(15) 0.9028(3) 0.0655(15) Uani 1 1 d . . .
H22A H 0.1816 1.0378 0.8849 0.098 Uiso 1 1 calc R . .
H22B H 0.2450 1.0170 0.8675 0.098 Uiso 1 1 calc R . .
H22C H 0.2559 1.0397 0.9383 0.098 Uiso 1 1 calc R . .
Rh2 Rh 0.241399(15) 0.123471(10) 0.498747(14) 0.02885(9) Uani 1 1 d . A .
P11 P 0.21031(5) 0.07476(4) 0.40812(5) 0.0365(3) Uani 1 1 d D . .
P12 P 0.27047(5) 0.17074(3) 0.59087(5) 0.0335(3) Uani 1 1 d D . .
N11 N 0.31033(17) 0.07927(11) 0.54620(15) 0.0340(8) Uani 1 1 d . . .
N12 N 0.17300(18) 0.16785(12) 0.45204(15) 0.0416(9) Uani 1 1 d . . .
C101 C 0.3525(2) 0.05456(14) 0.5709(2) 0.0393(10) Uani 1 1 d U A .
C102 C 0.4083(2) 0.02350(16) 0.5997(2) 0.0609(14) Uani 1 1 d U . .
H10D H 0.3935 0.0002 0.6247 0.091 Uiso 1 1 calc R A .
H10E H 0.4468 0.0399 0.6296 0.091 Uiso 1 1 calc R . .
H10F H 0.4221 0.0094 0.5644 0.091 Uiso 1 1 calc R . .
C103 C 0.1323(3) 0.19349(16) 0.4277(2) 0.0539(13) Uani 1 1 d U A .
C104 C 0.0786(3) 0.2265(2) 0.3982(3) 0.0874(19) Uani 1 1 d U . .
H10G H 0.0655 0.2415 0.4333 0.131 Uiso 1 1 calc R A .
H10H H 0.0390 0.2111 0.3681 0.131 Uiso 1 1 calc R . .
H10I H 0.0954 0.2489 0.3735 0.131 Uiso 1 1 calc R . .
C105 C 0.1960(4) 0.01753(17) 0.4353(3) 0.0506(17) Uani 0.788(15) 1 d PDU A 1
H105 H 0.2421 0.0075 0.4633 0.061 Uiso 0.788(15) 1 calc PR A 1
C106 C 0.1542(4) 0.0168(3) 0.4827(4) 0.064(2) Uani 0.788(15) 1 d PDU A 1
H10J H 0.1059 0.0204 0.4576 0.096 Uiso 0.788(15) 1 calc PR A 1
H10K H 0.1687 0.0415 0.5146 0.096 Uiso 0.788(15) 1 calc PR A 1
H10L H 0.1610 -0.0119 0.5065 0.096 Uiso 0.788(15) 1 calc PR A 1
C107 C 0.1726(5) -0.0195(3) 0.3831(4) 0.070(2) Uani 0.788(15) 1 d PDU A 1
H10M H 0.1769 -0.0488 0.4050 0.104 Uiso 0.788(15) 1 calc PR A 1
H10N H 0.2009 -0.0189 0.3540 0.104 Uiso 0.788(15) 1 calc PR A 1
H10O H 0.1250 -0.0144 0.3568 0.104 Uiso 0.788(15) 1 calc PR A 1
C305 C 0.2124(12) 0.0136(3) 0.4241(11) 0.053(4) Uani 0.212(15) 1 d PDU A 2
H305 H 0.2601 0.0055 0.4505 0.064 Uiso 0.212(15) 1 calc PR A 2
C306 C 0.1684(16) 0.0058(11) 0.4676(14) 0.060(5) Uani 0.212(15) 1 d PDU A 2
H30A H 0.1239 0.0198 0.4473 0.090 Uiso 0.212(15) 1 calc PR A 2
H30B H 0.1902 0.0192 0.5113 0.090 Uiso 0.212(15) 1 calc PR A 2
H30C H 0.1626 -0.0265 0.4724 0.090 Uiso 0.212(15) 1 calc PR A 2
C307 C 0.1922(18) -0.0154(12) 0.3615(14) 0.069(6) Uani 0.212(15) 1 d PDU A 2
H30D H 0.2056 -0.0466 0.3733 0.103 Uiso 0.212(15) 1 calc PR A 2
H30E H 0.2150 -0.0042 0.3308 0.103 Uiso 0.212(15) 1 calc PR A 2
H30F H 0.1428 -0.0139 0.3402 0.103 Uiso 0.212(15) 1 calc PR A 2
C108 C 0.2753(3) 0.0678(3) 0.3662(3) 0.0462(16) Uani 0.788(15) 1 d PDU A 1
H108 H 0.2566 0.0472 0.3276 0.055 Uiso 0.788(15) 1 calc PR A 1
C109 C 0.3415(3) 0.0481(4) 0.4105(4) 0.060(2) Uani 0.788(15) 1 d PDU A 1
H10P H 0.3737 0.0455 0.3856 0.089 Uiso 0.788(15) 1 calc PR A 1
H10Q H 0.3330 0.0183 0.4257 0.089 Uiso 0.788(15) 1 calc PR A 1
H10R H 0.3605 0.0678 0.4488 0.089 Uiso 0.788(15) 1 calc PR A 1
C110 C 0.2873(4) 0.1139(3) 0.3399(4) 0.060(2) Uani 0.788(15) 1 d PDU A 1
H11A H 0.3024 0.1352 0.3768 0.090 Uiso 0.788(15) 1 calc PR A 1
H11B H 0.2450 0.1247 0.3079 0.090 Uiso 0.788(15) 1 calc PR A 1
H11C H 0.3223 0.1112 0.3182 0.090 Uiso 0.788(15) 1 calc PR A 1
C308 C 0.2692(8) 0.0838(8) 0.3594(10) 0.047(4) Uani 0.212(15) 1 d PDU A 2
H308 H 0.2528 0.0640 0.3195 0.057 Uiso 0.212(15) 1 calc PR A 2
C309 C 0.3411(10) 0.0686(10) 0.3969(15) 0.049(5) Uani 0.212(15) 1 d PDU A 2
H30G H 0.3679 0.0672 0.3665 0.074 Uiso 0.212(15) 1 calc PR A 2
H30H H 0.3396 0.0387 0.4159 0.074 Uiso 0.212(15) 1 calc PR A 2
H30I H 0.3620 0.0900 0.4325 0.074 Uiso 0.212(15) 1 calc PR A 2
C310 C 0.2688(15) 0.1322(9) 0.3334(14) 0.056(5) Uani 0.212(15) 1 d PDU A 2
H31A H 0.2954 0.1517 0.3694 0.083 Uiso 0.212(15) 1 calc PR A 2
H31B H 0.2220 0.1432 0.3167 0.083 Uiso 0.212(15) 1 calc PR A 2
H31C H 0.2889 0.1325 0.2975 0.083 Uiso 0.212(15) 1 calc PR A 2
C111 C 0.1337(3) 0.0922(2) 0.3408(3) 0.0434(15) Uani 0.788(15) 1 d PDU A 1
H111 H 0.1412 0.1249 0.3345 0.052 Uiso 0.788(15) 1 calc PR A 1
C112 C 0.0697(3) 0.0911(3) 0.3606(4) 0.059(2) Uani 0.788(15) 1 d PDU A 1
H11D H 0.0354 0.1110 0.3314 0.088 Uiso 0.788(15) 1 calc PR A 1
H11E H 0.0802 0.1013 0.4065 0.088 Uiso 0.788(15) 1 calc PR A 1
H11F H 0.0520 0.0603 0.3567 0.088 Uiso 0.788(15) 1 calc PR A 1
C113 C 0.1218(5) 0.0716(3) 0.2717(4) 0.061(2) Uani 0.788(15) 1 d PDU A 1
H11G H 0.1130 0.0393 0.2733 0.092 Uiso 0.788(15) 1 calc PR A 1
H11H H 0.1622 0.0762 0.2581 0.092 Uiso 0.788(15) 1 calc PR A 1
H11I H 0.0826 0.0861 0.2398 0.092 Uiso 0.788(15) 1 calc PR A 1
C311 C 0.1247(5) 0.0869(8) 0.3502(9) 0.051(4) Uani 0.212(15) 1 d PDU A 2
H311 H 0.1255 0.1193 0.3378 0.061 Uiso 0.212(15) 1 calc PR A 2
C312 C 0.0698(13) 0.0833(12) 0.3832(15) 0.052(6) Uani 0.212(15) 1 d PDU A 2
H31D H 0.0252 0.0884 0.3503 0.077 Uiso 0.212(15) 1 calc PR A 2
H31E H 0.0779 0.1058 0.4184 0.077 Uiso 0.212(15) 1 calc PR A 2
H31F H 0.0710 0.0532 0.4023 0.077 Uiso 0.212(15) 1 calc PR A 2
C313 C 0.1060(16) 0.0607(11) 0.2846(13) 0.052(5) Uani 0.212(15) 1 d PDU A 2
H31G H 0.0879 0.0312 0.2905 0.077 Uiso 0.212(15) 1 calc PR A 2
H31H H 0.1467 0.0568 0.2712 0.077 Uiso 0.212(15) 1 calc PR A 2
H31I H 0.0717 0.0775 0.2503 0.077 Uiso 0.212(15) 1 calc PR A 2
C114 C 0.2581(5) 0.2309(2) 0.5713(5) 0.057(2) Uani 0.593(13) 1 d PDU A 1
H114 H 0.2081 0.2369 0.5549 0.069 Uiso 0.593(13) 1 calc PR A 1
C115 C 0.2874(7) 0.2443(4) 0.5167(5) 0.078(3) Uani 0.593(13) 1 d PDU A 1
H11J H 0.2824 0.2768 0.5093 0.116 Uiso 0.593(13) 1 calc PR A 1
H11K H 0.2628 0.2285 0.4757 0.116 Uiso 0.593(13) 1 calc PR A 1
H11L H 0.3356 0.2363 0.5300 0.116 Uiso 0.593(13) 1 calc PR A 1
C116 C 0.2908(7) 0.2640(5) 0.6301(6) 0.086(3) Uani 0.593(13) 1 d PDU A 1
H11M H 0.3397 0.2582 0.6481 0.130 Uiso 0.593(13) 1 calc PR A 1
H11N H 0.2698 0.2594 0.6648 0.130 Uiso 0.593(13) 1 calc PR A 1
H11O H 0.2832 0.2951 0.6141 0.130 Uiso 0.593(13) 1 calc PR A 1
C314 C 0.2729(8) 0.2308(3) 0.5713(8) 0.066(3) Uani 0.407(13) 1 d PDU A 2
H314 H 0.2279 0.2337 0.5360 0.079 Uiso 0.407(13) 1 calc PR A 2
C315 C 0.3185(9) 0.2449(6) 0.5327(8) 0.074(4) Uani 0.407(13) 1 d PDU A 2
H31J H 0.3131 0.2772 0.5234 0.111 Uiso 0.407(13) 1 calc PR A 2
H31K H 0.3066 0.2282 0.4910 0.111 Uiso 0.407(13) 1 calc PR A 2
H31L H 0.3659 0.2386 0.5586 0.111 Uiso 0.407(13) 1 calc PR A 2
C316 C 0.2613(9) 0.2626(7) 0.6238(8) 0.077(4) Uani 0.407(13) 1 d PDU A 2
H31M H 0.3041 0.2668 0.6597 0.115 Uiso 0.407(13) 1 calc PR A 2
H31N H 0.2274 0.2495 0.6415 0.115 Uiso 0.407(13) 1 calc PR A 2
H31O H 0.2450 0.2918 0.6034 0.115 Uiso 0.407(13) 1 calc PR A 2
C117 C 0.2196(4) 0.1579(3) 0.6455(4) 0.046(2) Uani 0.593(13) 1 d PDU A 1
H117 H 0.2351 0.1780 0.6851 0.055 Uiso 0.593(13) 1 calc PR A 1
C118 C 0.1441(4) 0.1665(4) 0.6108(5) 0.051(2) Uani 0.593(13) 1 d PDU A 1
H11P H 0.1286 0.1483 0.5704 0.077 Uiso 0.593(13) 1 calc PR A 1
H11Q H 0.1371 0.1984 0.5992 0.077 Uiso 0.593(13) 1 calc PR A 1
H11R H 0.1183 0.1583 0.6404 0.077 Uiso 0.593(13) 1 calc PR A 1
C119 C 0.2314(6) 0.1091(3) 0.6694(5) 0.059(3) Uani 0.593(13) 1 d PDU A 1
H11S H 0.2052 0.1029 0.6995 0.088 Uiso 0.593(13) 1 calc PR A 1
H11T H 0.2798 0.1043 0.6927 0.088 Uiso 0.593(13) 1 calc PR A 1
H11U H 0.2165 0.0888 0.6313 0.088 Uiso 0.593(13) 1 calc PR A 1
C317 C 0.2048(5) 0.1681(4) 0.6339(7) 0.049(3) Uani 0.407(13) 1 d PDU A 2
H317 H 0.2204 0.1883 0.6734 0.059 Uiso 0.407(13) 1 calc PR A 2
C318 C 0.1373(6) 0.1861(5) 0.5899(7) 0.055(4) Uani 0.407(13) 1 d PDU A 2
H31P H 0.1174 0.1649 0.5537 0.083 Uiso 0.407(13) 1 calc PR A 2
H31Q H 0.1444 0.2152 0.5715 0.083 Uiso 0.407(13) 1 calc PR A 2
H31R H 0.1064 0.1899 0.6160 0.083 Uiso 0.407(13) 1 calc PR A 2
C319 C 0.2003(9) 0.1207(4) 0.6593(8) 0.062(4) Uani 0.407(13) 1 d PDU A 2
H31S H 0.1635 0.1193 0.6788 0.092 Uiso 0.407(13) 1 calc PR A 2
H31T H 0.2434 0.1129 0.6929 0.092 Uiso 0.407(13) 1 calc PR A 2
H31U H 0.1911 0.0993 0.6224 0.092 Uiso 0.407(13) 1 calc PR A 2
C120 C 0.3596(3) 0.1630(4) 0.6420(4) 0.048(2) Uani 0.593(13) 1 d PDU A 1
H120 H 0.3639 0.1304 0.6542 0.057 Uiso 0.593(13) 1 calc PR A 1
C121 C 0.4092(5) 0.1706(4) 0.6033(6) 0.061(3) Uani 0.593(13) 1 d PDU A 1
H12D H 0.4128 0.2029 0.5958 0.092 Uiso 0.593(13) 1 calc PR A 1
H12E H 0.3926 0.1551 0.5606 0.092 Uiso 0.593(13) 1 calc PR A 1
H12F H 0.4540 0.1588 0.6286 0.092 Uiso 0.593(13) 1 calc PR A 1
C122 C 0.3833(5) 0.1885(4) 0.7084(5) 0.059(3) Uani 0.593(13) 1 d PDU A 1
H12G H 0.4253 0.1749 0.7372 0.088 Uiso 0.593(13) 1 calc PR A 1
H12H H 0.3480 0.1868 0.7298 0.088 Uiso 0.593(13) 1 calc PR A 1
H12I H 0.3917 0.2201 0.7003 0.088 Uiso 0.593(13) 1 calc PR A 1
C320 C 0.3504(4) 0.1576(5) 0.6567(5) 0.046(3) Uani 0.407(13) 1 d PDU A 2
H320 H 0.3462 0.1246 0.6632 0.055 Uiso 0.407(13) 1 calc PR A 2
C321 C 0.4127(6) 0.1603(6) 0.6346(8) 0.063(4) Uani 0.407(13) 1 d PDU A 2
H32A H 0.4212 0.1917 0.6257 0.095 Uiso 0.407(13) 1 calc PR A 2
H32B H 0.4053 0.1425 0.5942 0.095 Uiso 0.407(13) 1 calc PR A 2
H32C H 0.4521 0.1484 0.6695 0.095 Uiso 0.407(13) 1 calc PR A 2
C322 C 0.3628(8) 0.1764(5) 0.7267(6) 0.055(4) Uani 0.407(13) 1 d PDU A 2
H32D H 0.4046 0.1634 0.7568 0.083 Uiso 0.407(13) 1 calc PR A 2
H32E H 0.3244 0.1686 0.7420 0.083 Uiso 0.407(13) 1 calc PR A 2
H32F H 0.3673 0.2092 0.7260 0.083 Uiso 0.407(13) 1 calc PR A 2
B200 B 0.4890(2) 0.39719(15) 0.7537(2) 0.0288(10) Uani 1 1 d . . .
C201 C 0.49311(19) 0.36158(13) 0.69704(19) 0.0318(9) Uani 1 1 d . . .
C202 C 0.52727(19) 0.32070(14) 0.7111(2) 0.0393(10) Uani 1 1 d . . .
H202 H 0.5457 0.3115 0.7560 0.047 Uiso 1 1 calc R . .
C203 C 0.5353(2) 0.29285(14) 0.6615(3) 0.0461(11) Uani 1 1 d . . .
C204 C 0.5099(2) 0.30510(16) 0.5960(3) 0.0530(13) Uani 1 1 d . . .
H204 H 0.5153 0.2860 0.5622 0.064 Uiso 1 1 calc R . .
C205 C 0.4760(2) 0.34609(14) 0.5801(2) 0.0439(11) Uani 1 1 d D B .
C206 C 0.4686(2) 0.37310(13) 0.6298(2) 0.0370(10) Uani 1 1 d . . .
H206 H 0.4457 0.4010 0.6179 0.044 Uiso 1 1 calc R . .
C207 C 0.5748(3) 0.24966(19) 0.6816(3) 0.0706(16) Uani 1 1 d . . .
F1 F 0.56507(18) 0.22125(11) 0.6314(2) 0.1086(13) Uani 1 1 d U . .
F2 F 0.64058(16) 0.25683(11) 0.7071(2) 0.1033(12) Uani 1 1 d U . .
F3 F 0.55717(17) 0.22724(10) 0.7272(2) 0.0939(11) Uani 1 1 d U . .
C208 C 0.4494(2) 0.36110(17) 0.5102(2) 0.0655(15) Uani 1 1 d D . .
F4 F 0.4419(5) 0.33216(18) 0.4636(2) 0.100(3) Uani 0.639(10) 1 d PDU B 1
F5 F 0.4825(3) 0.39674(19) 0.4979(3) 0.0629(19) Uani 0.639(10) 1 d PDU B 1
F6 F 0.3837(2) 0.3796(3) 0.4947(2) 0.076(2) Uani 0.639(10) 1 d PDU B 1
F104 F 0.4584(7) 0.4026(2) 0.4997(5) 0.080(4) Uani 0.361(10) 1 d PDU B 2
F105 F 0.3897(4) 0.3460(5) 0.4820(4) 0.097(4) Uani 0.361(10) 1 d PDU B 2
F106 F 0.4898(6) 0.3384(3) 0.4784(4) 0.085(4) Uani 0.361(10) 1 d PDU B 2
C209 C 0.55665(19) 0.42880(13) 0.76547(18) 0.0311(9) Uani 1 1 d . . .
C210 C 0.61991(19) 0.41514(14) 0.80846(18) 0.0351(9) Uani 1 1 d . . .
H210 H 0.6228 0.3877 0.8321 0.042 Uiso 1 1 calc R . .
C211 C 0.6784(2) 0.44033(15) 0.81764(19) 0.0380(10) Uani 1 1 d . . .
C212 C 0.6768(2) 0.47990(14) 0.7836(2) 0.0394(10) Uani 1 1 d . . .
H212 H 0.7169 0.4972 0.7901 0.047 Uiso 1 1 calc R . .
C213 C 0.6151(2) 0.49402(13) 0.73942(19) 0.0359(10) Uani 1 1 d . . .
C214 C 0.5564(2) 0.46859(13) 0.73097(19) 0.0335(9) Uani 1 1 d . . .
H214 H 0.5148 0.4788 0.7006 0.040 Uiso 1 1 calc R . .
C215 C 0.7429(2) 0.4238(2) 0.8671(2) 0.0605(14) Uani 1 1 d . . .
F7 F 0.79498(15) 0.44952(14) 0.87309(17) 0.1092(13) Uani 1 1 d U . .
F8 F 0.7603(2) 0.38328(15) 0.8529(2) 0.1185(15) Uani 1 1 d U . .
F9 F 0.73742(15) 0.42016(15) 0.92629(14) 0.1049(13) Uani 1 1 d U . .
C216 C 0.6101(3) 0.53796(15) 0.7058(2) 0.0493(12) Uani 1 1 d . . .
F10 F 0.66668(16) 0.55020(9) 0.69395(16) 0.0791(9) Uani 1 1 d U . .
F11 F 0.59590(15) 0.57139(8) 0.74263(13) 0.0631(8) Uani 1 1 d U . .
F12 F 0.55984(16) 0.54026(9) 0.64795(13) 0.0650(8) Uani 1 1 d U . .
C217 C 0.48954(19) 0.37383(12) 0.82382(19) 0.0307(9) Uani 1 1 d . . .
C218 C 0.4582(2) 0.33267(13) 0.8265(2) 0.0365(10) Uani 1 1 d . . .
H218 H 0.4396 0.3160 0.7869 0.044 Uiso 1 1 calc R . .
C219 C 0.4535(2) 0.31539(14) 0.8855(2) 0.0443(11) Uani 1 1 d . . .
C220 C 0.4803(2) 0.33830(14) 0.9446(2) 0.0447(11) Uani 1 1 d . . .
H220 H 0.4777 0.3262 0.9849 0.054 Uiso 1 1 calc R . .
C221 C 0.5108(2) 0.37908(13) 0.9431(2) 0.0369(10) Uani 1 1 d D C .
C222 C 0.51497(19) 0.39649(13) 0.88378(18) 0.0333(9) Uani 1 1 d . . .
H222 H 0.5360 0.4249 0.8843 0.040 Uiso 1 1 calc R . .
C223 C 0.4193(4) 0.27155(19) 0.8833(3) 0.0756(17) Uani 1 1 d . . .
F13 F 0.4100(2) 0.26025(11) 0.93967(17) 0.1108(14) Uani 1 1 d U . .
F14 F 0.3574(3) 0.27016(13) 0.8372(3) 0.1425(18) Uani 1 1 d U . .
F15 F 0.4482(2) 0.23817(11) 0.8647(2) 0.1174(14) Uani 1 1 d U . .
C224 C 0.5396(2) 0.40591(15) 1.0049(2) 0.0499(12) Uani 1 1 d D . .
F16 F 0.5213(7) 0.3924(3) 1.0555(3) 0.099(3) Uani 0.614(19) 1 d PDU C 1
F17 F 0.5182(4) 0.44920(17) 0.9963(3) 0.065(2) Uani 0.614(19) 1 d PDU C 1
F18 F 0.6062(3) 0.4087(4) 1.0246(5) 0.084(3) Uani 0.614(19) 1 d PDU C 1
F116 F 0.5992(5) 0.4251(5) 1.0095(5) 0.068(4) Uani 0.386(19) 1 d PDU C 2
F117 F 0.5562(8) 0.3794(3) 1.0592(3) 0.078(4) Uani 0.386(19) 1 d PDU C 2
F118 F 0.5009(6) 0.4375(5) 1.0145(7) 0.100(5) Uani 0.386(19) 1 d PDU C 2
C225 C 0.41817(19) 0.42609(12) 0.73094(18) 0.0299(9) Uani 1 1 d . . .
C226 C 0.35750(19) 0.40783(13) 0.69048(18) 0.0308(9) Uani 1 1 d . . .
H226 H 0.3579 0.3783 0.6736 0.037 Uiso 1 1 calc R . .
C227 C 0.29645(19) 0.43101(12) 0.67377(18) 0.0332(9) Uani 1 1 d D D .
C228 C 0.2931(2) 0.47390(13) 0.6978(2) 0.0386(10) Uani 1 1 d . . .
H228 H 0.2513 0.4898 0.6865 0.046 Uiso 1 1 calc R . .
C229 C 0.3524(2) 0.49286(13) 0.73853(19) 0.0364(10) Uani 1 1 d D E .
C230 C 0.4134(2) 0.46924(13) 0.75480(18) 0.0342(9) Uani 1 1 d . . .
H230 H 0.4533 0.4830 0.7832 0.041 Uiso 1 1 calc R . .
C231 C 0.2341(2) 0.40891(13) 0.6300(2) 0.0432(11) Uani 1 1 d D . .
F19 F 0.18084(17) 0.43492(12) 0.6094(3) 0.0799(17) Uani 0.806(7) 1 d PDU D 1
F20 F 0.2432(2) 0.39507(19) 0.57226(18) 0.0847(16) Uani 0.806(7) 1 d PDU D 1
F21 F 0.2185(2) 0.37196(12) 0.6539(2) 0.0665(15) Uani 0.806(7) 1 d PDU D 1
F119 F 0.2369(7) 0.3655(2) 0.6257(9) 0.071(5) Uani 0.194(7) 1 d PDU D 2
F120 F 0.1823(5) 0.4149(6) 0.6569(7) 0.070(5) Uani 0.194(7) 1 d PDU D 2
F121 F 0.2091(8) 0.4251(5) 0.5713(5) 0.075(5) Uani 0.194(7) 1 d PDU D 2
C232 C 0.3530(2) 0.53952(15) 0.7645(2) 0.0503(12) Uani 1 1 d D . .
F22 F 0.2936(4) 0.5602(3) 0.7383(8) 0.070(3) Uani 0.51(3) 1 d PDU E 1
F23 F 0.3996(8) 0.5656(3) 0.7514(10) 0.074(3) Uani 0.51(3) 1 d PDU E 1
F24 F 0.3665(11) 0.5407(3) 0.8295(3) 0.077(3) Uani 0.51(3) 1 d PDU E 1
F122 F 0.3935(9) 0.5434(3) 0.8267(4) 0.071(3) Uani 0.49(3) 1 d PDU E 2
F123 F 0.2922(4) 0.5541(4) 0.7624(11) 0.092(4) Uani 0.49(3) 1 d PDU E 2
F124 F 0.3765(10) 0.5692(2) 0.7299(6) 0.070(3) Uani 0.49(3) 1 d PDU E 2
B500 B 1.0043(2) 0.85685(15) 0.2446(2) 0.0266(10) Uani 1 1 d . . .
C501 C 0.93779(18) 0.82478(12) 0.23341(17) 0.0260(8) Uani 1 1 d . . .
C502 C 0.87377(18) 0.83995(12) 0.19322(18) 0.0292(9) Uani 1 1 d . . .
H502 H 0.8709 0.8681 0.1714 0.035 Uiso 1 1 calc R . .
C503 C 0.81499(19) 0.81556(12) 0.18428(18) 0.0320(9) Uani 1 1 d D F .
C504 C 0.8165(2) 0.77419(13) 0.21457(19) 0.0361(10) Uani 1 1 d . . .
H504 H 0.7763 0.7569 0.2076 0.043 Uiso 1 1 calc R . .
C505 C 0.8787(2) 0.75887(13) 0.25543(19) 0.0356(10) Uani 1 1 d . . .
C506 C 0.9377(2) 0.78392(13) 0.26518(18) 0.0310(9) Uani 1 1 d . . .
H506 H 0.9793 0.7728 0.2945 0.037 Uiso 1 1 calc R . .
C507 C 0.7492(2) 0.83431(13) 0.1406(2) 0.0455(11) Uani 1 1 d D . .
F301 F 0.7542(2) 0.8456(2) 0.08043(19) 0.0754(17) Uani 0.722(7) 1 d PDU F 1
F302 F 0.7340(3) 0.87280(17) 0.1618(3) 0.084(2) Uani 0.722(7) 1 d PDU F 1
F303 F 0.6984(2) 0.80723(17) 0.1268(3) 0.092(2) Uani 0.722(7) 1 d PDU F 1
F401 F 0.7011(4) 0.8297(5) 0.1720(5) 0.066(4) Uani 0.278(7) 1 d PDU F 2
F402 F 0.7237(6) 0.8112(4) 0.0870(5) 0.090(5) Uani 0.278(7) 1 d PDU F 2
F403 F 0.7478(5) 0.8760(3) 0.1270(7) 0.070(4) Uani 0.278(7) 1 d PDU F 2
C508 C 0.8842(3) 0.71425(16) 0.2875(3) 0.0530(13) Uani 1 1 d . . .
F304 F 0.82545(18) 0.69425(12) 0.2789(2) 0.1194(15) Uani 1 1 d U . .
F305 F 0.91638(19) 0.68445(10) 0.26108(17) 0.0906(10) Uani 1 1 d U . .
F306 F 0.9183(2) 0.71438(10) 0.34981(16) 0.1083(14) Uani 1 1 d U . .
C509 C 0.99742(18) 0.89419(12) 0.29821(17) 0.0270(8) Uani 1 1 d . . .
C510 C 0.96068(18) 0.93390(13) 0.27885(19) 0.0308(9) Uani 1 1 d . . .
H510 H 0.9433 0.9406 0.2329 0.037 Uiso 1 1 calc R . .
C511 C 0.94832(19) 0.96404(13) 0.32306(19) 0.0337(9) Uani 1 1 d . . .
C512 C 0.9724(2) 0.95535(14) 0.3901(2) 0.0394(10) Uani 1 1 d . . .
H512 H 0.9641 0.9758 0.4209 0.047 Uiso 1 1 calc R . .
C513 C 1.00878(19) 0.91619(13) 0.41138(18) 0.0348(9) Uani 1 1 d D G .
C514 C 1.02079(19) 0.88645(13) 0.36660(18) 0.0318(9) Uani 1 1 d . . .
H514 H 1.0458 0.8598 0.3827 0.038 Uiso 1 1 calc R . .
C515 C 0.9069(2) 1.00505(15) 0.2970(2) 0.0437(11) Uani 1 1 d . . .
F307 F 0.91445(13) 1.03722(9) 0.34147(13) 0.0622(8) Uani 1 1 d U . .
F308 F 0.92248(15) 1.02372(9) 0.24620(14) 0.0663(8) Uani 1 1 d U . .
F309 F 0.84026(13) 0.99556(9) 0.27331(14) 0.0636(8) Uani 1 1 d U . .
C516 C 1.0353(2) 0.90496(14) 0.4841(2) 0.0516(12) Uani 1 1 d D . .
F310 F 1.0217(8) 0.9359(3) 0.5221(3) 0.094(3) Uani 0.71(3) 1 d PDU G 1
F311 F 1.1029(2) 0.8999(5) 0.5046(3) 0.073(2) Uani 0.71(3) 1 d PDU G 1
F312 F 1.0121(6) 0.8659(3) 0.4981(3) 0.072(3) Uani 0.71(3) 1 d PDU G 1
F410 F 1.0468(14) 0.9416(4) 0.5217(5) 0.069(5) Uani 0.29(3) 1 d PDU G 2
F411 F 1.0933(9) 0.8824(9) 0.5011(6) 0.064(5) Uani 0.29(3) 1 d PDU G 2
F412 F 0.9920(10) 0.8802(9) 0.5032(6) 0.080(6) Uani 0.29(3) 1 d PDU G 2
C517 C 1.00328(18) 0.87976(12) 0.17430(18) 0.0259(8) Uani 1 1 d . . .
C518 C 0.97596(19) 0.85744(13) 0.11373(18) 0.0304(9) Uani 1 1 d . . .
H518 H 0.9556 0.8288 0.1136 0.036 Uiso 1 1 calc R . .
C519 C 0.97728(19) 0.87520(12) 0.05372(18) 0.0306(9) Uani 1 1 d . . .
C520 C 1.0059(2) 0.91708(13) 0.05177(19) 0.0348(9) Uani 1 1 d . . .
H520 H 1.0059 0.9299 0.0109 0.042 Uiso 1 1 calc R . .
C521 C 1.03451(19) 0.93994(12) 0.11124(19) 0.0316(9) Uani 1 1 d . . .
C522 C 1.03338(18) 0.92120(12) 0.17064(18) 0.0291(9) Uani 1 1 d . . .
H522 H 1.0540 0.9373 0.2105 0.035 Uiso 1 1 calc R . .
C523 C 0.9496(2) 0.84833(15) -0.0072(2) 0.0434(11) Uani 1 1 d . . .
F313 F 0.93852(18) 0.87151(9) -0.06249(12) 0.0766(9) Uani 1 1 d U . .
F314 F 0.98867(18) 0.81433(11) -0.01013(14) 0.1034(13) Uani 1 1 d U . .
F315 F 0.89002(17) 0.82996(12) -0.01311(14) 0.0902(11) Uani 1 1 d U . .
C524 C 1.0651(2) 0.98480(15) 0.1119(2) 0.0469(11) Uani 1 1 d . . .
F316 F 1.07084(16) 0.99764(9) 0.05462(13) 0.0688(8) Uani 1 1 d U . .
F317 F 1.02742(19) 1.01749(9) 0.12682(18) 0.0941(11) Uani 1 1 d U . .
F318 F 1.12419(18) 0.98907(11) 0.15758(16) 0.1001(12) Uani 1 1 d U . .
C525 C 1.07614(19) 0.82933(12) 0.26866(17) 0.0272(8) Uani 1 1 d . . .
C526 C 1.08275(19) 0.78637(13) 0.24434(18) 0.0304(9) Uani 1 1 d . . .
H526 H 1.0434 0.7721 0.2156 0.037 Uiso 1 1 calc R . .
C527 C 1.1442(2) 0.76381(13) 0.26050(18) 0.0319(9) Uani 1 1 d . . .
C528 C 1.2028(2) 0.78352(13) 0.30120(18) 0.0345(9) Uani 1 1 d . . .
H528 H 1.2450 0.7681 0.3123 0.041 Uiso 1 1 calc R . .
C529 C 1.19875(19) 0.82605(13) 0.32536(17) 0.0323(9) Uani 1 1 d D H .
C530 C 1.13653(18) 0.84848(12) 0.30920(17) 0.0284(8) Uani 1 1 d . . .
H530 H 1.1352 0.8778 0.3264 0.034 Uiso 1 1 calc R . .
C531 C 1.1459(2) 0.71686(14) 0.2363(2) 0.0423(11) Uani 1 1 d . . .
F319 F 1.10217(18) 0.70987(9) 0.17631(14) 0.0801(10) Uani 1 1 d U . .
F320 F 1.12925(17) 0.68683(9) 0.27402(14) 0.0744(9) Uani 1 1 d U . .
F321 F 1.20539(16) 0.70470(10) 0.23208(19) 0.0942(11) Uani 1 1 d U . .
C532 C 1.2600(2) 0.84891(13) 0.3703(2) 0.0405(10) Uani 1 1 d D . .
F322 F 1.31667(14) 0.82549(14) 0.3797(2) 0.0768(14) Uani 0.904(8) 1 d PDU H 1
F323 F 1.25513(18) 0.85494(15) 0.43091(13) 0.0636(12) Uani 0.904(8) 1 d PDU H 1
F324 F 1.26954(19) 0.88932(11) 0.3499(2) 0.0715(13) Uani 0.904(8) 1 d PDU H 1
F422 F 1.2508(9) 0.8926(4) 0.3779(14) 0.065(8) Uani 0.096(8) 1 d PDU H 2
F423 F 1.3127(7) 0.8480(10) 0.3464(11) 0.049(7) Uani 0.096(8) 1 d PDU H 2
F424 F 1.2836(12) 0.8320(8) 0.4301(6) 0.064(7) Uani 0.096(8) 1 d PDU H 2

loop_
_atom_site_aniso_label
_atom_site_aniso_U_11
_atom_site_aniso_U_22
_atom_site_aniso_U_33
_atom_site_aniso_U_23
_atom_site_aniso_U_13
_atom_site_aniso_U_12
Rh1 0.03018(18) 0.03395(19) 0.02593(17) 0.00258(13) 0.00913(14) -0.00114(14)
P1 0.0464(7) 0.0322(6) 0.0306(6) 0.0023(5) 0.0154(5) -0.0002(5)
P2 0.0359(6) 0.0334(6) 0.0314(6) 0.0011(5) 0.0139(5) -0.0033(5)
N1 0.035(2) 0.035(2) 0.0348(19) 0.0044(15) 0.0130(17) -0.0026(15)
N2 0.038(2) 0.040(2) 0.034(2) 0.0049(16) 0.0090(17) 0.0005(16)
C1 0.035(3) 0.043(3) 0.040(3) 0.004(2) 0.013(2) -0.005(2)
C2 0.037(3) 0.073(4) 0.054(3) 0.005(3) 0.003(2) -0.001(2)
C3 0.046(3) 0.048(3) 0.039(3) 0.003(2) 0.011(2) 0.001(2)
C4 0.046(3) 0.080(4) 0.051(3) 0.006(3) -0.008(2) 0.005(3)
C5 0.062(3) 0.045(3) 0.041(3) 0.001(2) 0.015(2) -0.013(2)
C6 0.094(4) 0.062(3) 0.050(3) -0.019(3) 0.020(3) -0.025(3)
C7 0.077(4) 0.063(3) 0.068(3) 0.012(3) 0.015(3) -0.033(3)
C8 0.053(3) 0.041(3) 0.032(2) 0.0044(19) 0.015(2) -0.003(2)
C9 0.063(3) 0.082(4) 0.058(3) 0.000(3) 0.036(3) 0.012(3)
C10 0.068(3) 0.061(3) 0.036(3) -0.004(2) 0.021(2) -0.003(3)
C11 0.070(3) 0.038(3) 0.057(3) 0.004(2) 0.028(3) 0.010(2)
C12 0.084(4) 0.060(3) 0.090(4) -0.010(3) 0.047(3) 0.020(3)
C13 0.098(5) 0.049(3) 0.105(5) 0.020(3) 0.036(4) 0.018(3)
C14 0.052(3) 0.054(3) 0.041(3) 0.000(2) 0.008(2) -0.017(2)
C15 0.101(5) 0.068(4) 0.054(3) -0.026(3) 0.013(3) -0.025(3)
C16 0.065(4) 0.073(4) 0.086(4) 0.010(3) 0.009(3) -0.038(3)
C17 0.046(3) 0.042(3) 0.035(2) 0.0041(19) 0.021(2) 0.001(2)
C18 0.063(4) 0.092(4) 0.059(3) 0.006(3) 0.037(3) 0.027(3)
C19 0.068(3) 0.057(3) 0.035(3) -0.003(2) 0.021(2) -0.001(2)
C20 0.056(3) 0.037(3) 0.054(3) 0.002(2) 0.026(2) 0.007(2)
C21 0.082(4) 0.069(4) 0.078(4) 0.002(3) 0.048(3) 0.025(3)
C22 0.073(4) 0.041(3) 0.086(4) 0.012(3) 0.030(3) 0.006(3)
Rh2 0.02942(18) 0.02827(17) 0.02782(17) 0.00092(13) 0.00761(13) 0.00580(13)
P11 0.0316(6) 0.0364(6) 0.0382(6) -0.0075(5) 0.0062(5) 0.0015(5)
P12 0.0340(6) 0.0325(6) 0.0326(6) -0.0023(5) 0.0084(5) 0.0016(5)
N11 0.035(2) 0.0334(19) 0.0336(19) -0.0015(15) 0.0109(16) 0.0037(16)
N12 0.049(2) 0.043(2) 0.0297(19) -0.0021(16) 0.0083(17) 0.0144(18)
C101 0.043(3) 0.042(2) 0.037(2) 0.0072(19) 0.018(2) 0.009(2)
C102 0.062(3) 0.062(3) 0.064(3) 0.025(2) 0.028(2) 0.031(2)
C103 0.065(3) 0.055(3) 0.037(2) -0.002(2) 0.009(2) 0.027(2)
C104 0.097(4) 0.088(4) 0.069(3) 0.010(3) 0.015(3) 0.057(3)
C105 0.048(3) 0.035(3) 0.065(4) -0.010(3) 0.014(3) 0.000(2)
C106 0.073(4) 0.052(4) 0.071(4) -0.001(3) 0.028(3) -0.015(4)
C107 0.079(4) 0.049(4) 0.081(4) -0.016(3) 0.026(4) -0.010(3)
C305 0.053(6) 0.041(5) 0.063(5) -0.009(5) 0.016(5) 0.004(5)
C306 0.064(7) 0.049(7) 0.065(7) -0.003(6) 0.017(6) -0.002(6)
C307 0.074(8) 0.058(8) 0.073(8) -0.009(6) 0.024(6) 0.000(6)
C108 0.046(3) 0.049(4) 0.045(3) -0.016(3) 0.017(2) 0.005(3)
C109 0.049(3) 0.077(5) 0.057(4) -0.007(4) 0.022(3) 0.016(3)
C110 0.064(4) 0.071(5) 0.054(3) -0.007(3) 0.032(3) 0.000(4)
C308 0.046(5) 0.050(6) 0.048(5) -0.011(5) 0.016(4) 0.007(5)
C309 0.046(6) 0.053(7) 0.052(7) -0.005(6) 0.020(5) 0.008(6)
C310 0.053(8) 0.062(8) 0.057(7) 0.001(6) 0.025(6) 0.001(6)
C111 0.039(3) 0.049(3) 0.038(3) -0.006(2) 0.007(2) 0.001(2)
C112 0.037(3) 0.070(4) 0.061(4) 0.006(4) 0.003(3) 0.000(3)
C113 0.059(4) 0.065(5) 0.046(4) -0.011(3) -0.003(3) -0.002(3)
C311 0.047(5) 0.053(5) 0.048(5) -0.005(5) 0.008(5) 0.001(5)
C312 0.040(7) 0.057(8) 0.055(8) 0.008(6) 0.010(6) -0.001(6)
C313 0.050(7) 0.055(7) 0.048(7) -0.001(6) 0.012(5) -0.004(6)
C114 0.071(4) 0.037(3) 0.058(4) -0.006(3) 0.013(3) 0.008(3)
C115 0.079(6) 0.059(5) 0.080(5) 0.015(4) 0.006(5) -0.022(5)
C116 0.099(6) 0.052(5) 0.086(5) -0.022(4) -0.002(5) 0.009(5)
C314 0.077(5) 0.049(4) 0.064(4) -0.004(4) 0.013(4) 0.004(4)
C315 0.075(7) 0.067(6) 0.070(6) 0.018(5) 0.009(5) -0.024(6)
C316 0.078(7) 0.053(6) 0.082(6) -0.012(5) 0.001(5) 0.011(5)
C117 0.041(4) 0.059(4) 0.039(4) -0.012(3) 0.014(3) -0.002(3)
C118 0.045(4) 0.060(5) 0.056(5) -0.004(4) 0.024(4) 0.001(4)
C119 0.059(5) 0.072(5) 0.051(5) 0.010(4) 0.024(4) -0.006(4)
C317 0.047(5) 0.060(5) 0.043(5) -0.009(4) 0.019(4) -0.002(4)
C318 0.045(5) 0.067(6) 0.056(6) -0.005(5) 0.019(5) 0.002(5)
C319 0.059(6) 0.070(6) 0.057(5) 0.004(5) 0.021(5) -0.002(5)
C120 0.044(4) 0.049(4) 0.045(4) -0.008(3) 0.006(3) 0.004(3)
C121 0.046(4) 0.072(5) 0.065(5) 0.000(4) 0.016(4) -0.003(4)
C122 0.054(5) 0.063(5) 0.050(5) -0.006(4) 0.002(4) -0.002(4)
C320 0.043(4) 0.044(4) 0.044(5) -0.006(4) 0.004(4) 0.004(4)
C321 0.051(5) 0.067(6) 0.064(6) 0.003(5) 0.006(5) 0.002(5)
C322 0.054(6) 0.053(6) 0.047(6) 0.001(5) -0.001(5) -0.003(5)
B200 0.028(2) 0.025(2) 0.032(2) -0.0029(19) 0.0085(19) -0.0022(19)
C201 0.025(2) 0.030(2) 0.042(2) -0.0071(18) 0.0122(18) -0.0044(17)
C202 0.026(2) 0.039(2) 0.054(3) -0.007(2) 0.015(2) -0.0012(18)
C203 0.033(2) 0.037(3) 0.074(4) -0.014(2) 0.024(2) -0.0039(19)
C204 0.044(3) 0.058(3) 0.067(3) -0.032(3) 0.032(3) -0.019(2)
C205 0.041(3) 0.047(3) 0.048(3) -0.020(2) 0.020(2) -0.017(2)
C206 0.031(2) 0.039(2) 0.040(3) -0.010(2) 0.0102(19) -0.0089(18)
C207 0.043(3) 0.056(4) 0.122(5) -0.024(4) 0.039(3) 0.001(3)
F1 0.106(3) 0.068(2) 0.154(3) -0.052(2) 0.043(2) 0.0214(19)
F2 0.045(2) 0.070(2) 0.191(4) -0.018(2) 0.033(2) 0.0102(16)
F3 0.080(2) 0.054(2) 0.155(3) 0.011(2) 0.048(2) 0.0215(17)
C208 0.074(4) 0.086(4) 0.040(3) -0.028(3) 0.024(3) -0.014(4)
F4 0.145(7) 0.083(4) 0.059(3) -0.037(3) 0.011(4) 0.000(4)
F5 0.049(4) 0.076(4) 0.056(3) 0.014(3) 0.005(3) -0.001(3)
F6 0.058(3) 0.115(5) 0.043(3) -0.015(3) -0.001(2) 0.000(3)
F104 0.077(8) 0.069(6) 0.070(6) -0.008(5) -0.009(5) 0.027(5)
F105 0.070(6) 0.144(8) 0.060(5) -0.022(6) -0.004(5) -0.040(6)
F106 0.117(8) 0.104(7) 0.050(6) -0.009(5) 0.051(5) 0.001(6)
C209 0.032(2) 0.030(2) 0.034(2) -0.0076(18) 0.0149(18) -0.0041(17)
C210 0.030(2) 0.041(2) 0.035(2) -0.0017(19) 0.0105(18) -0.0035(18)
C211 0.030(2) 0.054(3) 0.033(2) -0.007(2) 0.0137(19) -0.005(2)
C212 0.036(3) 0.047(3) 0.041(3) -0.011(2) 0.022(2) -0.016(2)
C213 0.047(3) 0.033(2) 0.036(2) -0.0116(19) 0.025(2) -0.0118(19)
C214 0.036(2) 0.035(2) 0.033(2) -0.0069(18) 0.0165(19) -0.0029(18)
C215 0.032(3) 0.100(5) 0.050(3) 0.006(3) 0.014(2) -0.012(3)
F7 0.0372(18) 0.169(4) 0.109(3) 0.054(2) 0.0053(17) -0.029(2)
F8 0.086(3) 0.128(3) 0.110(3) -0.005(2) -0.014(2) 0.050(2)
F9 0.0508(19) 0.212(4) 0.0476(18) 0.027(2) 0.0092(15) -0.009(2)
C216 0.058(3) 0.042(3) 0.056(3) -0.006(2) 0.031(3) -0.013(2)
F10 0.084(2) 0.0552(18) 0.120(3) 0.0106(17) 0.063(2) -0.0198(16)
F11 0.090(2) 0.0396(15) 0.0641(17) -0.0132(13) 0.0305(16) -0.0023(14)
F12 0.097(2) 0.0495(17) 0.0482(16) 0.0065(13) 0.0222(16) -0.0131(15)
C217 0.025(2) 0.033(2) 0.035(2) -0.0006(18) 0.0098(17) 0.0047(17)
C218 0.039(2) 0.028(2) 0.046(3) -0.0065(19) 0.019(2) -0.0053(18)
C219 0.050(3) 0.030(2) 0.061(3) 0.006(2) 0.029(2) 0.001(2)
C220 0.058(3) 0.041(3) 0.044(3) 0.007(2) 0.029(2) 0.006(2)
C221 0.037(2) 0.038(2) 0.035(2) 0.0028(19) 0.0121(19) 0.0008(19)
C222 0.032(2) 0.030(2) 0.039(2) 0.0004(19) 0.0136(19) -0.0024(17)
C223 0.102(5) 0.051(4) 0.096(5) 0.010(3) 0.063(4) -0.014(3)
F13 0.192(4) 0.072(2) 0.104(3) -0.0069(19) 0.098(3) -0.054(2)
F14 0.127(4) 0.089(3) 0.189(4) 0.026(3) 0.019(3) -0.067(3)
F15 0.188(4) 0.0418(19) 0.163(3) -0.011(2) 0.113(3) -0.017(2)
C224 0.051(3) 0.059(3) 0.040(3) 0.003(2) 0.015(2) -0.004(3)
F16 0.158(7) 0.103(5) 0.054(4) -0.014(3) 0.059(4) -0.050(5)
F17 0.086(4) 0.061(3) 0.046(3) -0.022(3) 0.016(3) 0.000(3)
F18 0.060(4) 0.107(6) 0.064(4) -0.019(4) -0.010(3) 0.020(3)
F116 0.069(6) 0.085(7) 0.045(5) -0.004(5) 0.010(4) -0.032(5)
F117 0.094(7) 0.089(6) 0.037(5) 0.006(4) 0.001(4) 0.006(5)
F118 0.093(7) 0.126(8) 0.072(7) -0.047(6) 0.014(5) 0.045(6)
C225 0.033(2) 0.028(2) 0.033(2) -0.0003(17) 0.0165(18) -0.0037(17)
C226 0.031(2) 0.025(2) 0.039(2) -0.0007(17) 0.0151(18) -0.0008(17)
C227 0.032(2) 0.030(2) 0.040(2) 0.0036(18) 0.0142(19) -0.0022(17)
C228 0.040(3) 0.034(2) 0.048(3) 0.008(2) 0.022(2) 0.0104(19)
C229 0.050(3) 0.026(2) 0.042(2) 0.0030(18) 0.027(2) 0.0047(19)
C230 0.038(2) 0.033(2) 0.032(2) -0.0042(18) 0.0111(19) -0.0030(18)
C231 0.030(2) 0.037(3) 0.060(3) 0.005(2) 0.011(2) 0.004(2)
F19 0.038(2) 0.047(2) 0.126(4) -0.002(2) -0.013(2) 0.0105(17)
F20 0.048(2) 0.136(4) 0.064(3) -0.031(3) 0.0078(19) -0.020(3)
F21 0.063(3) 0.047(2) 0.073(3) 0.0198(19) -0.001(2) -0.0282(19)
F119 0.048(8) 0.063(8) 0.089(9) -0.002(7) 0.005(7) 0.005(6)
F120 0.035(7) 0.089(9) 0.083(8) -0.022(7) 0.014(6) -0.004(6)
F121 0.067(8) 0.080(9) 0.060(8) 0.021(7) -0.006(7) -0.014(7)
C232 0.062(3) 0.043(3) 0.050(3) -0.003(2) 0.023(3) 0.010(3)
F22 0.084(5) 0.043(4) 0.075(6) -0.005(4) 0.016(4) 0.028(3)
F23 0.080(6) 0.038(4) 0.110(7) -0.009(4) 0.042(6) -0.008(4)
F24 0.118(8) 0.057(5) 0.057(4) -0.011(3) 0.031(4) 0.024(4)
F122 0.094(7) 0.050(4) 0.062(5) -0.026(4) 0.015(4) 0.000(4)
F123 0.086(6) 0.078(6) 0.119(8) -0.040(5) 0.043(5) 0.024(4)
F124 0.112(7) 0.031(4) 0.061(5) 0.002(3) 0.018(5) 0.003(4)
B500 0.028(2) 0.028(2) 0.025(2) 0.0006(18) 0.0094(19) -0.0018(18)
C501 0.028(2) 0.028(2) 0.024(2) -0.0033(16) 0.0097(16) -0.0033(16)
C502 0.026(2) 0.027(2) 0.033(2) 0.0019(17) 0.0071(17) -0.0029(16)
C503 0.030(2) 0.030(2) 0.037(2) -0.0029(18) 0.0112(18) -0.0042(17)
C504 0.031(2) 0.035(2) 0.046(3) -0.006(2) 0.018(2) -0.0079(18)
C505 0.046(3) 0.030(2) 0.038(2) 0.0006(18) 0.024(2) -0.0042(19)
C506 0.032(2) 0.033(2) 0.029(2) 0.0021(17) 0.0110(18) 0.0036(17)
C507 0.033(3) 0.048(3) 0.053(3) 0.002(2) 0.011(2) -0.006(2)
F301 0.045(3) 0.112(4) 0.059(3) 0.022(3) 0.002(2) 0.010(3)
F302 0.068(3) 0.079(4) 0.088(4) -0.019(3) 0.000(3) 0.042(3)
F303 0.039(3) 0.084(3) 0.121(5) 0.039(3) -0.018(3) -0.031(2)
F401 0.037(5) 0.101(8) 0.055(6) 0.019(6) 0.010(5) 0.019(5)
F402 0.078(8) 0.098(8) 0.063(7) -0.026(6) -0.020(6) 0.019(7)
F403 0.042(6) 0.052(6) 0.096(8) 0.033(6) -0.008(6) -0.001(5)
C508 0.054(3) 0.043(3) 0.070(4) 0.017(3) 0.030(3) -0.001(2)
F304 0.079(2) 0.080(2) 0.201(4) 0.078(3) 0.048(3) -0.0094(19)
F305 0.129(3) 0.0417(17) 0.109(2) 0.0166(17) 0.049(2) 0.0212(18)
F306 0.194(4) 0.058(2) 0.053(2) 0.0297(16) 0.011(2) -0.008(2)
C509 0.022(2) 0.031(2) 0.029(2) -0.0034(17) 0.0080(16) -0.0073(16)
C510 0.025(2) 0.037(2) 0.030(2) -0.0049(18) 0.0092(17) -0.0063(17)
C511 0.026(2) 0.039(2) 0.038(2) -0.0080(19) 0.0110(18) -0.0010(17)
C512 0.033(2) 0.047(3) 0.042(3) -0.017(2) 0.018(2) -0.007(2)
C513 0.033(2) 0.044(3) 0.028(2) -0.0067(19) 0.0110(18) -0.0077(19)
C514 0.030(2) 0.033(2) 0.031(2) -0.0007(18) 0.0085(18) -0.0059(17)
C515 0.035(3) 0.048(3) 0.049(3) -0.014(2) 0.014(2) 0.002(2)
F307 0.0588(18) 0.0509(16) 0.0743(19) -0.0249(14) 0.0173(15) 0.0096(13)
F308 0.079(2) 0.0516(17) 0.079(2) 0.0136(15) 0.0403(17) 0.0236(14)
F309 0.0351(15) 0.0610(17) 0.088(2) -0.0170(15) 0.0096(14) 0.0068(13)
C516 0.053(3) 0.063(4) 0.037(3) -0.012(3) 0.012(2) -0.012(3)
F310 0.139(6) 0.106(5) 0.039(3) -0.014(3) 0.032(3) 0.021(4)
F311 0.059(3) 0.106(5) 0.041(3) 0.007(3) -0.004(2) -0.025(3)
F312 0.091(5) 0.083(4) 0.039(3) 0.007(2) 0.019(3) -0.023(4)
F410 0.090(9) 0.075(7) 0.035(6) -0.023(5) 0.009(5) -0.018(6)
F411 0.078(8) 0.076(9) 0.030(6) 0.000(5) 0.005(5) 0.016(6)
F412 0.079(8) 0.122(10) 0.051(7) 0.006(6) 0.036(6) -0.044(7)
C517 0.0191(19) 0.029(2) 0.030(2) -0.0038(16) 0.0070(16) 0.0017(15)
C518 0.030(2) 0.027(2) 0.032(2) -0.0004(18) 0.0078(17) -0.0008(17)
C519 0.034(2) 0.033(2) 0.023(2) -0.0018(17) 0.0056(17) 0.0042(17)
C520 0.041(2) 0.036(2) 0.031(2) 0.0048(18) 0.0171(19) 0.0052(19)
C521 0.030(2) 0.030(2) 0.036(2) 0.0006(18) 0.0130(18) 0.0007(17)
C522 0.028(2) 0.029(2) 0.031(2) -0.0033(17) 0.0108(17) -0.0012(17)
C523 0.053(3) 0.046(3) 0.027(2) -0.002(2) 0.007(2) -0.001(2)
F313 0.121(3) 0.070(2) 0.0287(15) -0.0020(13) 0.0102(16) -0.0114(17)
F314 0.113(3) 0.094(2) 0.066(2) -0.0504(18) -0.0225(18) 0.054(2)
F315 0.090(2) 0.123(3) 0.0514(17) -0.0345(18) 0.0147(16) -0.054(2)
C524 0.056(3) 0.040(3) 0.045(3) 0.005(2) 0.018(2) -0.010(2)
F316 0.104(2) 0.0568(17) 0.0578(17) 0.0056(14) 0.0425(16) -0.0272(16)
F317 0.135(3) 0.0373(16) 0.143(3) -0.0120(18) 0.090(3) -0.0142(18)
F318 0.087(2) 0.085(2) 0.097(2) 0.0330(19) -0.014(2) -0.0559(19)
C525 0.033(2) 0.028(2) 0.024(2) 0.0008(16) 0.0126(17) -0.0012(16)
C526 0.032(2) 0.033(2) 0.027(2) 0.0013(17) 0.0114(17) -0.0010(17)
C527 0.040(2) 0.028(2) 0.033(2) 0.0058(17) 0.0186(19) 0.0037(18)
C528 0.035(2) 0.036(2) 0.036(2) 0.0082(19) 0.0164(19) 0.0098(18)
C529 0.030(2) 0.040(2) 0.028(2) 0.0084(18) 0.0101(18) 0.0017(18)
C530 0.029(2) 0.027(2) 0.030(2) 0.0028(16) 0.0100(17) 0.0000(16)
C531 0.050(3) 0.035(3) 0.048(3) 0.002(2) 0.023(2) 0.005(2)
F319 0.120(3) 0.0543(18) 0.0539(18) -0.0149(14) 0.0114(18) 0.0199(17)
F320 0.132(3) 0.0346(15) 0.0748(19) 0.0027(14) 0.0586(19) -0.0051(16)
F321 0.073(2) 0.0568(19) 0.173(3) -0.032(2) 0.067(2) 0.0076(16)
C532 0.028(2) 0.047(3) 0.044(3) 0.005(2) 0.009(2) 0.004(2)
F322 0.0298(17) 0.079(3) 0.105(3) -0.021(2) -0.0027(17) 0.0136(16)
F323 0.056(2) 0.087(3) 0.0436(18) -0.0122(16) 0.0089(15) -0.022(2)
F324 0.052(2) 0.067(2) 0.076(2) 0.0312(18) -0.0055(18) -0.0303(17)
F422 0.057(10) 0.064(10) 0.071(11) 0.001(9) 0.016(8) -0.001(8)
F423 0.040(9) 0.059(10) 0.047(10) -0.004(8) 0.014(7) -0.002(8)
F424 0.061(10) 0.065(10) 0.057(10) -0.003(8) 0.007(8) -0.011(8)

loop_
_atom_type_symbol
_atom_type_description
_atom_type_scat_dispersion_real
_atom_type_scat_dispersion_imag
_atom_type_scat_source
C C 0.0033 0.0016 'International Tables Vol C Tables 4.2.6.8 and 6.1.1.4'
H H 0.0000 0.0000 'International Tables Vol C Tables 4.2.6.8 and 6.1.1.4'
B B 0.0013 0.0007 'International Tables Vol C Tables 4.2.6.8 and 6.1.1.4'
N N 0.0061 0.0033 'International Tables Vol C Tables 4.2.6.8 and 6.1.1.4'
F F 0.0171 0.0103 'International Tables Vol C Tables 4.2.6.8 and 6.1.1.4'
P P 0.1023 0.0942 'International Tables Vol C Tables 4.2.6.8 and 6.1.1.4'
Rh Rh -1.1178 0.9187 'International Tables Vol C Tables 4.2.6.8 and 6.1.1.4'

loop_
_geom_angle_atom_site_label_1
_geom_angle_atom_site_label_2
_geom_angle_atom_site_label_3
_geom_angle
_geom_angle_site_symmetry_1
_geom_angle_site_symmetry_3
_geom_angle_publ_flag
N2 Rh1 N1 179.74(14) . . ?
N2 Rh1 P2 91.24(10) . . ?
N1 Rh1 P2 88.63(9) . . ?
N2 Rh1 P1 88.04(10) . . ?
N1 Rh1 P1 92.09(9) . . ?
P2 Rh1 P1 179.18(4) . . ?
C8 P1 C11 104.2(2) . . ?
C8 P1 C5 103.5(2) . . ?
C11 P1 C5 110.0(2) . . ?
C8 P1 Rh1 112.38(14) . . ?
C11 P1 Rh1 112.15(15) . . ?
C5 P1 Rh1 113.86(14) . . ?
C17 P2 C20 103.27(19) . . ?
C17 P2 C14 104.1(2) . . ?
C20 P2 C14 110.0(2) . . ?
C17 P2 Rh1 112.75(14) . . ?
C20 P2 Rh1 113.17(14) . . ?
C14 P2 Rh1 112.75(15) . . ?
C1 N1 Rh1 176.0(3) . . ?
C3 N2 Rh1 176.7(4) . . ?
N1 C1 C2 177.8(5) . . ?
C1 C2 H2A 109.5 . . ?
C1 C2 H2B 109.5 . . ?
H2A C2 H2B 109.5 . . ?
C1 C2 H2C 109.5 . . ?
H2A C2 H2C 109.5 . . ?
H2B C2 H2C 109.5 . . ?
N2 C3 C4 177.6(5) . . ?
C3 C4 H4A 109.5 . . ?
C3 C4 H4B 109.5 . . ?
H4A C4 H4B 109.5 . . ?
C3 C4 H4C 109.5 . . ?
H4A C4 H4C 109.5 . . ?
H4B C4 H4C 109.5 . . ?
C6 C5 C7 111.2(4) . . ?
C6 C5 P1 111.1(3) . . ?
C7 C5 P1 118.1(3) . . ?
C6 C5 H5 105.1 . . ?
C7 C5 H5 105.1 . . ?
P1 C5 H5 105.1 . . ?
C5 C6 H6A 109.5 . . ?
C5 C6 H6B 109.5 . . ?
H6A C6 H6B 109.5 . . ?
C5 C6 H6C 109.5 . . ?
H6A C6 H6C 109.5 . . ?
H6B C6 H6C 109.5 . . ?
C5 C7 H7A 109.5 . . ?
C5 C7 H7B 109.5 . . ?
H7A C7 H7B 109.5 . . ?
C5 C7 H7C 109.5 . . ?
H7A C7 H7C 109.5 . . ?
H7B C7 H7C 109.5 . . ?
C9 C8 C10 109.5(4) . . ?
C9 C8 P1 109.9(3) . . ?
C10 C8 P1 112.5(3) . . ?
C9 C8 H8 108.3 . . ?
C10 C8 H8 108.3 . . ?
P1 C8 H8 108.3 . . ?
C8 C9 H9A 109.5 . . ?
C8 C9 H9B 109.5 . . ?
H9A C9 H9B 109.5 . . ?
C8 C9 H9C 109.5 . . ?
H9A C9 H9C 109.5 . . ?
H9B C9 H9C 109.5 . . ?
C8 C10 H10A 109.5 . . ?
C8 C10 H10B 109.5 . . ?
H10A C10 H10B 109.5 . . ?
C8 C10 H10C 109.5 . . ?
H10A C10 H10C 109.5 . . ?
H10B C10 H10C 109.5 . . ?
C13 C11 C12 111.8(4) . . ?
C13 C11 P1 117.7(4) . . ?
C12 C11 P1 112.7(3) . . ?
C13 C11 H11 104.4 . . ?
C12 C11 H11 104.4 . . ?
P1 C11 H11 104.4 . . ?
C11 C12 H12A 109.5 . . ?
C11 C12 H12B 109.5 . . ?
H12A C12 H12B 109.5 . . ?
C11 C12 H12C 109.5 . . ?
H12A C12 H12C 109.5 . . ?
H12B C12 H12C 109.5 . . ?
C11 C13 H13A 109.5 . . ?
C11 C13 H13B 109.5 . . ?
H13A C13 H13B 109.5 . . ?
C11 C13 H13C 109.5 . . ?
H13A C13 H13C 109.5 . . ?
H13B C13 H13C 109.5 . . ?
C15 C14 C16 111.7(4) . . ?
C15 C14 P2 111.2(3) . . ?
C16 C14 P2 117.1(3) . . ?
C15 C14 H14 105.2 . . ?
C16 C14 H14 105.2 . . ?
P2 C14 H14 105.2 . . ?
C14 C15 H15A 109.5 . . ?
C14 C15 H15B 109.5 . . ?
H15A C15 H15B 109.5 . . ?
C14 C15 H15C 109.5 . . ?
H15A C15 H15C 109.5 . . ?
H15B C15 H15C 109.5 . . ?
C14 C16 H16A 109.5 . . ?
C14 C16 H16B 109.5 . . ?
H16A C16 H16B 109.5 . . ?
C14 C16 H16C 109.5 . . ?
H16A C16 H16C 109.5 . . ?
H16B C16 H16C 109.5 . . ?
C19 C17 C18 109.4(4) . . ?
C19 C17 P2 111.9(3) . . ?
C18 C17 P2 110.2(3) . . ?
C19 C17 H17 108.5 . . ?
C18 C17 H17 108.5 . . ?
P2 C17 H17 108.5 . . ?
C17 C18 H18A 109.5 . . ?
C17 C18 H18B 109.5 . . ?
H18A C18 H18B 109.5 . . ?
C17 C18 H18C 109.5 . . ?
H18A C18 H18C 109.5 . . ?
H18B C18 H18C 109.5 . . ?
C17 C19 H19A 109.5 . . ?
C17 C19 H19B 109.5 . . ?
H19A C19 H19B 109.5 . . ?
C17 C19 H19C 109.5 . . ?
H19A C19 H19C 109.5 . . ?
H19B C19 H19C 109.5 . . ?
C21 C20 C22 110.7(4) . . ?
C21 C20 P2 113.0(3) . . ?
C22 C20 P2 117.3(3) . . ?
C21 C20 H20 104.8 . . ?
C22 C20 H20 104.8 . . ?
P2 C20 H20 104.8 . . ?
C20 C21 H21A 109.5 . . ?
C20 C21 H21B 109.5 . . ?
H21A C21 H21B 109.5 . . ?
C20 C21 H21C 109.5 . . ?
H21A C21 H21C 109.5 . . ?
H21B C21 H21C 109.5 . . ?
C20 C22 H22A 109.5 . . ?
C20 C22 H22B 109.5 . . ?
H22A C22 H22B 109.5 . . ?
C20 C22 H22C 109.5 . . ?
H22A C22 H22C 109.5 . . ?
H22B C22 H22C 109.5 . . ?
N12 Rh2 N11 179.55(14) . . ?
N12 Rh2 P12 88.48(10) . . ?
N11 Rh2 P12 91.07(9) . . ?
N12 Rh2 P11 91.86(10) . . ?
N11 Rh2 P11 88.58(9) . . ?
P12 Rh2 P11 178.19(4) . . ?
C111 P11 C305 112.6(8) . . ?
C111 P11 C311 10.9(7) . . ?
C305 P11 C311 106.1(6) . . ?
C111 P11 C108 103.6(2) . . ?
C305 P11 C108 90.1(7) . . ?
C311 P11 C108 113.1(7) . . ?
C111 P11 C105 108.5(3) . . ?
C305 P11 C105 15.2(7) . . ?
C311 P11 C105 100.0(8) . . ?
C108 P11 C105 105.2(2) . . ?
C111 P11 C308 94.7(7) . . ?
C305 P11 C308 105.4(6) . . ?
C311 P11 C308 105.2(6) . . ?
C108 P11 C308 15.6(6) . . ?
C105 P11 C308 120.5(7) . . ?
C111 P11 Rh2 114.4(2) . . ?
C305 P11 Rh2 118.3(7) . . ?
C311 P11 Rh2 112.6(8) . . ?
C108 P11 Rh2 114.6(2) . . ?
C105 P11 Rh2 109.9(2) . . ?
C308 P11 Rh2 108.3(8) . . ?
C114 P12 C120 107.4(3) . . ?
C114 P12 C314 9.6(6) . . ?
C120 P12 C314 99.3(7) . . ?
C114 P12 C320 113.9(7) . . ?
C120 P12 C320 13.9(5) . . ?
C314 P12 C320 107.2(5) . . ?
C114 P12 C117 106.2(3) . . ?
C120 P12 C117 105.6(3) . . ?
C314 P12 C117 114.1(5) . . ?
C320 P12 C117 91.9(5) . . ?
C114 P12 C317 94.7(5) . . ?
C120 P12 C317 117.2(5) . . ?
C314 P12 C317 103.3(4) . . ?
C320 P12 C317 103.8(4) . . ?
C117 P12 C317 13.8(4) . . ?
C114 P12 Rh2 114.6(3) . . ?
C120 P12 Rh2 111.4(3) . . ?
C314 P12 Rh2 114.4(5) . . ?
C320 P12 Rh2 116.3(4) . . ?
C117 P12 Rh2 111.1(3) . . ?
C317 P12 Rh2 110.7(5) . . ?
C101 N11 Rh2 175.4(3) . . ?
C103 N12 Rh2 176.5(4) . . ?
N11 C101 C102 176.8(4) . . ?
C101 C102 H10D 109.5 . . ?
C101 C102 H10E 109.5 . . ?
H10D C102 H10E 109.5 . . ?
C101 C102 H10F 109.5 . . ?
H10D C102 H10F 109.5 . . ?
H10E C102 H10F 109.5 . . ?
N12 C103 C104 178.0(5) . . ?
C103 C104 H10G 109.5 . . ?
C103 C104 H10H 109.5 . . ?
H10G C104 H10H 109.5 . . ?
C103 C104 H10I 109.5 . . ?
H10G C104 H10I 109.5 . . ?
H10H C104 H10I 109.5 . . ?
C106 C105 C107 110.9(5) . . ?
C106 C105 P11 113.7(4) . . ?
C107 C105 P11 118.5(5) . . ?
C106 C105 H105 104.0 . . ?
C107 C105 H105 104.0 . . ?
P11 C105 H105 104.0 . . ?
C306 C305 C307 113.3(12) . . ?
C306 C305 P11 106.3(17) . . ?
C307 C305 P11 114.2(18) . . ?
C306 C305 H305 107.6 . . ?
C307 C305 H305 107.6 . . ?
P11 C305 H305 107.6 . . ?
C305 C306 H30A 109.5 . . ?
C305 C306 H30B 109.5 . . ?
H30A C306 H30B 109.5 . . ?
C305 C306 H30C 109.5 . . ?
H30A C306 H30C 109.5 . . ?
H30B C306 H30C 109.5 . . ?
C305 C307 H30D 109.5 . . ?
C305 C307 H30E 109.5 . . ?
H30D C307 H30E 109.5 . . ?
C305 C307 H30F 109.5 . . ?
H30D C307 H30F 109.5 . . ?
H30E C307 H30F 109.5 . . ?
C109 C108 C110 110.7(5) . . ?
C109 C108 P11 113.4(4) . . ?
C110 C108 P11 107.8(4) . . ?
C109 C108 H108 108.3 . . ?
C110 C108 H108 108.3 . . ?
P11 C108 H108 108.3 . . ?
C309 C308 C310 111.0(11) . . ?
C309 C308 P11 111.9(15) . . ?
C310 C308 P11 114.1(15) . . ?
C309 C308 H308 106.4 . . ?
C310 C308 H308 106.4 . . ?
P11 C308 H308 106.4 . . ?
C308 C309 H30G 109.5 . . ?
C308 C309 H30H 109.5 . . ?
H30G C309 H30H 109.5 . . ?
C308 C309 H30I 109.5 . . ?
H30G C309 H30I 109.5 . . ?
H30H C309 H30I 109.5 . . ?
C308 C310 H31A 109.5 . . ?
C308 C310 H31B 109.5 . . ?
H31A C310 H31B 109.5 . . ?
C308 C310 H31C 109.5 . . ?
H31A C310 H31C 109.5 . . ?
H31B C310 H31C 109.5 . . ?
C112 C111 C113 111.6(5) . . ?
C112 C111 P11 113.0(4) . . ?
C113 C111 P11 118.0(5) . . ?
C112 C111 H111 104.2 . . ?
C113 C111 H111 104.2 . . ?
P11 C111 H111 104.2 . . ?
C312 C311 C313 112.0(12) . . ?
C312 C311 P11 112.2(16) . . ?
C313 C311 P11 114.7(17) . . ?
C312 C311 H311 105.7 . . ?
C313 C311 H311 105.7 . . ?
P11 C311 H311 105.7 . . ?
C311 C312 H31D 109.5 . . ?
C311 C312 H31E 109.5 . . ?
H31D C312 H31E 109.5 . . ?
C311 C312 H31F 109.5 . . ?
H31D C312 H31F 109.5 . . ?
H31E C312 H31F 109.5 . . ?
C311 C313 H31G 109.5 . . ?
C311 C313 H31H 109.5 . . ?
H31G C313 H31H 109.5 . . ?
C311 C313 H31I 109.5 . . ?
H31G C313 H31I 109.5 . . ?
H31H C313 H31I 109.5 . . ?
C115 C114 C116 105.7(7) . . ?
C115 C114 P12 111.5(7) . . ?
C116 C114 P12 115.9(8) . . ?
C115 C114 H114 107.8 . . ?
C116 C114 H114 107.8 . . ?
P12 C114 H114 107.8 . . ?
C315 C314 C316 119.9(10) . . ?
C315 C314 P12 117.7(10) . . ?
C316 C314 P12 114.2(11) . . ?
C315 C314 H314 99.6 . . ?
C316 C314 H314 99.6 . . ?
P12 C314 H314 99.6 . . ?
C314 C315 H31J 109.5 . . ?
C314 C315 H31K 109.5 . . ?
H31J C315 H31K 109.5 . . ?
C314 C315 H31L 109.5 . . ?
H31J C315 H31L 109.5 . . ?
H31K C315 H31L 109.5 . . ?
C314 C316 H31M 109.5 . . ?
C314 C316 H31N 109.5 . . ?
H31M C316 H31N 109.5 . . ?
C314 C316 H31O 109.5 . . ?
H31M C316 H31O 109.5 . . ?
H31N C316 H31O 109.5 . . ?
C118 C117 C119 110.5(6) . . ?
C118 C117 P12 111.4(6) . . ?
C119 C117 P12 110.1(6) . . ?
C118 C117 H117 108.3 . . ?
C119 C117 H117 108.3 . . ?
P12 C117 H117 108.3 . . ?
C318 C317 C319 113.5(9) . . ?
C318 C317 P12 110.9(8) . . ?
C319 C317 P12 110.5(9) . . ?
C318 C317 H317 107.2 . . ?
C319 C317 H317 107.2 . . ?
P12 C317 H317 107.2 . . ?
C317 C318 H31P 109.5 . . ?
C317 C318 H31Q 109.5 . . ?
H31P C318 H31Q 109.5 . . ?
C317 C318 H31R 109.5 . . ?
H31P C318 H31R 109.5 . . ?
H31Q C318 H31R 109.5 . . ?
C317 C319 H31S 109.5 . . ?
C317 C319 H31T 109.5 . . ?
H31S C319 H31T 109.5 . . ?
C317 C319 H31U 109.5 . . ?
H31S C319 H31U 109.5 . . ?
H31T C319 H31U 109.5 . . ?
C121 C120 C122 110.4(7) . . ?
C121 C120 P12 112.6(5) . . ?
C122 C120 P12 116.7(6) . . ?
C121 C120 H120 105.4 . . ?
C122 C120 H120 105.4 . . ?
P12 C120 H120 105.4 . . ?
C321 C320 C322 112.8(8) . . ?
C321 C320 P12 113.8(8) . . ?
C322 C320 P12 119.7(8) . . ?
C321 C320 H320 102.5 . . ?
C322 C320 H320 102.5 . . ?
P12 C320 H320 102.5 . . ?
C320 C321 H32A 109.5 . . ?
C320 C321 H32B 109.5 . . ?
H32A C321 H32B 109.5 . . ?
C320 C321 H32C 109.5 . . ?
H32A C321 H32C 109.5 . . ?
H32B C321 H32C 109.5 . . ?
C320 C322 H32D 109.5 . . ?
C320 C322 H32E 109.5 . . ?
H32D C322 H32E 109.5 . . ?
C320 C322 H32F 109.5 . . ?
H32D C322 H32F 109.5 . . ?
H32E C322 H32F 109.5 . . ?
C201 B200 C225 112.0(3) . . ?
C201 B200 C209 103.9(3) . . ?
C225 B200 C209 112.9(3) . . ?
C201 B200 C217 114.3(3) . . ?
C225 B200 C217 103.8(3) . . ?
C209 B200 C217 110.2(3) . . ?
C202 C201 C206 115.4(4) . . ?
C202 C201 B200 123.4(4) . . ?
C206 C201 B200 120.7(3) . . ?
C201 C202 C203 122.1(4) . . ?
C201 C202 H202 119.0 . . ?
C203 C202 H202 119.0 . . ?
C204 C203 C202 120.8(4) . . ?
C204 C203 C207 120.8(4) . . ?
C202 C203 C207 118.3(5) . . ?
C203 C204 C205 118.6(4) . . ?
C203 C204 H204 120.7 . . ?
C205 C204 H204 120.7 . . ?
C206 C205 C204 119.7(4) . . ?
C206 C205 C208 120.0(4) . . ?
C204 C205 C208 120.3(4) . . ?
C205 C206 C201 123.4(4) . . ?
C205 C206 H206 118.3 . . ?
C201 C206 H206 118.3 . . ?
F2 C207 F3 105.7(5) . . ?
F2 C207 F1 108.0(4) . . ?
F3 C207 F1 105.3(5) . . ?
F2 C207 C203 112.2(4) . . ?
F3 C207 C203 112.6(4) . . ?
F1 C207 C203 112.5(5) . . ?
F105 C208 F104 115.5(7) . . ?
F105 C208 F4 62.6(5) . . ?
F104 C208 F4 120.0(8) . . ?
F105 C208 F5 132.2(7) . . ?
F104 C208 F5 23.9(6) . . ?
F4 C208 F5 108.9(5) . . ?
F105 C208 F106 104.1(6) . . ?
F104 C208 F106 103.7(6) . . ?
F4 C208 F106 41.5(4) . . ?
F5 C208 F106 82.2(6) . . ?
F105 C208 F6 45.9(6) . . ?
F104 C208 F6 76.4(6) . . ?
F4 C208 F6 102.1(5) . . ?
F5 C208 F6 99.4(5) . . ?
F106 C208 F6 139.0(6) . . ?
F105 C208 C205 111.3(5) . . ?
F104 C208 C205 115.9(6) . . ?
F4 C208 C205 119.3(5) . . ?
F5 C208 C205 112.7(4) . . ?
F106 C208 C205 104.6(5) . . ?
F6 C208 C205 112.1(4) . . ?
C214 C209 C210 115.9(3) . . ?
C214 C209 B200 123.2(3) . . ?
C210 C209 B200 120.8(3) . . ?
C211 C210 C209 122.2(4) . . ?
C211 C210 H210 118.9 . . ?
C209 C210 H210 118.9 . . ?
C212 C211 C210 120.9(4) . . ?
C212 C211 C215 121.1(4) . . ?
C210 C211 C215 118.0(4) . . ?
C211 C212 C213 118.5(4) . . ?
C211 C212 H212 120.7 . . ?
C213 C212 H212 120.7 . . ?
C212 C213 C214 120.1(4) . . ?
C212 C213 C216 120.2(4) . . ?
C214 C213 C216 119.5(4) . . ?
C209 C214 C213 122.4(4) . . ?
C209 C214 H214 118.8 . . ?
C213 C214 H214 118.8 . . ?
F7 C215 F9 106.2(4) . . ?
F7 C215 F8 106.3(5) . . ?
F9 C215 F8 105.0(5) . . ?
F7 C215 C211 114.0(5) . . ?
F9 C215 C211 111.9(4) . . ?
F8 C215 C211 112.7(4) . . ?
F10 C216 F12 106.7(4) . . ?
F10 C216 F11 106.1(4) . . ?
F12 C216 F11 104.3(4) . . ?
F10 C216 C213 113.8(4) . . ?
F12 C216 C213 113.9(4) . . ?
F11 C216 C213 111.3(4) . . ?
C222 C217 C218 115.6(4) . . ?
C222 C217 B200 121.4(3) . . ?
C218 C217 B200 122.6(3) . . ?
C219 C218 C217 122.0(4) . . ?
C219 C218 H218 119.0 . . ?
C217 C218 H218 119.0 . . ?
C220 C219 C218 121.1(4) . . ?
C220 C219 C223 120.9(4) . . ?
C218 C219 C223 118.0(4) . . ?
C221 C220 C219 118.0(4) . . ?
C221 C220 H220 121.0 . . ?
C219 C220 H220 121.0 . . ?
C220 C221 C222 120.7(4) . . ?
C220 C221 C224 120.7(4) . . ?
C222 C221 C224 118.6(3) . . ?
C217 C222 C221 122.5(4) . . ?
C217 C222 H222 118.7 . . ?
C221 C222 H222 118.7 . . ?
F15 C223 F13 107.6(5) . . ?
F15 C223 F14 100.5(5) . . ?
F13 C223 F14 105.9(5) . . ?
F15 C223 C219 115.2(5) . . ?
F13 C223 C219 113.8(5) . . ?
F14 C223 C219 112.8(5) . . ?
F118 C224 F18 123.2(8) . . ?
F118 C224 F16 74.7(6) . . ?
F18 C224 F16 107.8(5) . . ?
F118 C224 F116 106.5(6) . . ?
F18 C224 F116 25.2(6) . . ?
F16 C224 F116 124.8(7) . . ?
F118 C224 F117 106.8(6) . . ?
F18 C224 F117 78.8(6) . . ?
F16 C224 F117 35.0(5) . . ?
F116 C224 F117 102.0(5) . . ?
F118 C224 F17 30.6(8) . . ?
F18 C224 F17 104.5(5) . . ?
F16 C224 F17 103.5(5) . . ?
F116 C224 F17 81.9(7) . . ?
F117 C224 F17 130.8(6) . . ?
F118 C224 C221 115.6(5) . . ?
F18 C224 C221 113.7(5) . . ?
F16 C224 C221 114.9(4) . . ?
F116 C224 C221 113.3(5) . . ?
F117 C224 C221 111.4(5) . . ?
F17 C224 C221 111.5(4) . . ?
C226 C225 C230 115.5(3) . . ?
C226 C225 B200 122.0(3) . . ?
C230 C225 B200 122.4(3) . . ?
C227 C226 C225 122.6(4) . . ?
C227 C226 H226 118.7 . . ?
C225 C226 H226 118.7 . . ?
C228 C227 C226 120.8(4) . . ?
C228 C227 C231 120.3(3) . . ?
C226 C227 C231 118.9(3) . . ?
C229 C228 C227 118.0(4) . . ?
C229 C228 H228 121.0 . . ?
C227 C228 H228 121.0 . . ?
C228 C229 C230 120.6(4) . . ?
C228 C229 C232 120.9(3) . . ?
C230 C229 C232 118.5(4) . . ?
C229 C230 C225 122.5(4) . . ?
C229 C230 H230 118.7 . . ?
C225 C230 H230 118.7 . . ?
F121 C231 F21 128.8(7) . . ?
F121 C231 F119 108.6(7) . . ?
F21 C231 F119 37.4(7) . . ?
F121 C231 F19 54.1(8) . . ?
F21 C231 F19 110.1(4) . . ?
F119 C231 F19 128.2(7) . . ?
F121 C231 F20 50.7(8) . . ?
F21 C231 F20 102.9(4) . . ?
F119 C231 F20 67.4(8) . . ?
F19 C231 F20 102.7(4) . . ?
F121 C231 F120 103.1(6) . . ?
F21 C231 F120 67.7(7) . . ?
F119 C231 F120 102.4(6) . . ?
F19 C231 F120 51.3(7) . . ?
F20 C231 F120 139.5(6) . . ?
F121 C231 C227 116.5(6) . . ?
F21 C231 C227 113.9(3) . . ?
F119 C231 C227 115.8(6) . . ?
F19 C231 C227 115.1(3) . . ?
F20 C231 C227 110.9(3) . . ?
F120 C231 C227 108.6(5) . . ?
F123 C232 F24 84.7(7) . . ?
F123 C232 F122 107.4(5) . . ?
F24 C232 F122 25.6(7) . . ?
F123 C232 F22 24.1(7) . . ?
F24 C232 F22 106.6(5) . . ?
F122 C232 F22 125.8(7) . . ?
F123 C232 F23 123.3(8) . . ?
F24 C232 F23 106.0(5) . . ?
F122 C232 F23 83.5(7) . . ?
F22 C232 F23 106.2(5) . . ?
F123 C232 F124 106.1(5) . . ?
F24 C232 F124 124.5(7) . . ?
F122 C232 F124 105.4(5) . . ?
F22 C232 F124 85.1(7) . . ?
F23 C232 F124 24.1(6) . . ?
F123 C232 C229 113.3(5) . . ?
F24 C232 C229 112.7(5) . . ?
F122 C232 C229 112.3(5) . . ?
F22 C232 C229 112.2(5) . . ?
F23 C232 C229 112.7(5) . . ?
F124 C232 C229 111.8(5) . . ?
C509 B500 C501 103.9(3) . . ?
C509 B500 C525 113.3(3) . . ?
C501 B500 C525 113.5(3) . . ?
C509 B500 C517 112.2(3) . . ?
C501 B500 C517 110.2(3) . . ?
C525 B500 C517 104.0(3) . . ?
C506 C501 C502 115.4(3) . . ?
C506 C501 B500 124.8(3) . . ?
C502 C501 B500 119.5(3) . . ?
C503 C502 C501 122.6(3) . . ?
C503 C502 H502 118.7 . . ?
C501 C502 H502 118.7 . . ?
C502 C503 C504 121.0(4) . . ?
C502 C503 C507 118.9(3) . . ?
C504 C503 C507 120.1(3) . . ?
C503 C504 C505 117.6(4) . . ?
C503 C504 H504 121.2 . . ?
C505 C504 H504 121.2 . . ?
C504 C505 C506 121.2(4) . . ?
C504 C505 C508 120.3(4) . . ?
C506 C505 C508 118.4(4) . . ?
C501 C506 C505 122.2(4) . . ?
C501 C506 H506 118.9 . . ?
C505 C506 H506 118.9 . . ?
F403 C507 F303 127.0(6) . . ?
F403 C507 F402 110.0(6) . . ?
F303 C507 F402 52.3(6) . . ?
F403 C507 F302 39.9(6) . . ?
F303 C507 F302 111.0(4) . . ?
F402 C507 F302 134.0(6) . . ?
F403 C507 F301 63.1(7) . . ?
F303 C507 F301 104.0(4) . . ?
F402 C507 F301 55.3(7) . . ?
F302 C507 F301 102.1(4) . . ?
F403 C507 F401 103.9(6) . . ?
F303 C507 F401 51.6(5) . . ?
F402 C507 F401 102.7(6) . . ?
F302 C507 F401 68.1(5) . . ?
F301 C507 F401 140.2(5) . . ?
F403 C507 C503 117.1(5) . . ?
F303 C507 C503 115.4(4) . . ?
F402 C507 C503 112.9(5) . . ?
F302 C507 C503 112.7(4) . . ?
F301 C507 C503 110.5(3) . . ?
F401 C507 C503 108.7(4) . . ?
F306 C508 F304 109.0(4) . . ?
F306 C508 F305 104.5(4) . . ?
F304 C508 F305 101.9(4) . . ?
F306 C508 C505 114.1(4) . . ?
F304 C508 C505 114.1(4) . . ?
F305 C508 C505 112.1(4) . . ?
C510 C509 C514 115.0(3) . . ?
C510 C509 B500 122.0(3) . . ?
C514 C509 B500 122.5(3) . . ?
C511 C510 C509 123.4(4) . . ?
C511 C510 H510 118.3 . . ?
C509 C510 H510 118.3 . . ?
C512 C511 C510 120.0(4) . . ?
C512 C511 C515 121.0(4) . . ?
C510 C511 C515 119.0(4) . . ?
C511 C512 C513 118.5(4) . . ?
C511 C512 H512 120.7 . . ?
C513 C512 H512 120.7 . . ?
C514 C513 C512 120.8(4) . . ?
C514 C513 C516 118.8(4) . . ?
C512 C513 C516 120.4(3) . . ?
C513 C514 C509 122.3(4) . . ?
C513 C514 H514 118.8 . . ?
C509 C514 H514 118.8 . . ?
F307 C515 F308 105.9(4) . . ?
F307 C515 F309 107.1(3) . . ?
F308 C515 F309 105.5(4) . . ?
F307 C515 C511 113.7(4) . . ?
F308 C515 C511 112.4(3) . . ?
F309 C515 C511 111.7(4) . . ?
F310 C516 F412 84.3(10) . . ?
F310 C516 F411 122.8(8) . . ?
F412 C516 F411 106.3(6) . . ?
F310 C516 F410 24.1(9) . . ?
F412 C516 F410 106.3(6) . . ?
F411 C516 F410 106.1(6) . . ?
F310 C516 F312 108.0(5) . . ?
F412 C516 F312 27.3(10) . . ?
F411 C516 F312 81.9(10) . . ?
F410 C516 F312 126.1(8) . . ?
F310 C516 F311 106.6(5) . . ?
F412 C516 F311 125.5(9) . . ?
F411 C516 F311 24.0(10) . . ?
F410 C516 F311 85.8(9) . . ?
F312 C516 F311 104.2(5) . . ?
F310 C516 C513 113.5(4) . . ?
F412 C516 C513 112.2(6) . . ?
F411 C516 C513 113.4(6) . . ?
F410 C516 C513 112.1(6) . . ?
F312 C516 C513 112.7(4) . . ?
F311 C516 C513 111.3(4) . . ?
C522 C517 C518 115.1(3) . . ?
C522 C517 B500 122.8(3) . . ?
C518 C517 B500 121.9(3) . . ?
C519 C518 C517 123.1(3) . . ?
C519 C518 H518 118.5 . . ?
C517 C518 H518 118.5 . . ?
C520 C519 C518 120.2(3) . . ?
C520 C519 C523 120.7(4) . . ?
C518 C519 C523 119.2(4) . . ?
C519 C520 C521 118.3(3) . . ?
C519 C520 H520 120.9 . . ?
C521 C520 H520 120.9 . . ?
C522 C521 C520 120.4(3) . . ?
C522 C521 C524 119.1(4) . . ?
C520 C521 C524 120.5(4) . . ?
C521 C522 C517 122.8(3) . . ?
C521 C522 H522 118.6 . . ?
C517 C522 H522 118.6 . . ?
F314 C523 F313 107.3(4) . . ?
F314 C523 F315 104.5(4) . . ?
F313 C523 F315 103.8(4) . . ?
F314 C523 C519 112.7(4) . . ?
F313 C523 C519 114.3(4) . . ?
F315 C523 C519 113.4(4) . . ?
F318 C524 F316 108.8(4) . . ?
F318 C524 F317 103.4(4) . . ?
F316 C524 F317 103.8(4) . . ?
F318 C524 C521 113.2(4) . . ?
F316 C524 C521 114.7(4) . . ?
F317 C524 C521 111.9(4) . . ?
C530 C525 C526 115.2(3) . . ?
C530 C525 B500 122.6(3) . . ?
C526 C525 B500 121.8(3) . . ?
C527 C526 C525 122.7(4) . . ?
C527 C526 H526 118.6 . . ?
C525 C526 H526 118.6 . . ?
C528 C527 C526 120.6(4) . . ?
C528 C527 C531 120.1(4) . . ?
C526 C527 C531 119.2(4) . . ?
C529 C528 C527 118.5(4) . . ?
C529 C528 H528 120.7 . . ?
C527 C528 H528 120.7 . . ?
C528 C529 C530 120.5(4) . . ?
C528 C529 C532 121.1(3) . . ?
C530 C529 C532 118.3(3) . . ?
C529 C530 C525 122.4(4) . . ?
C529 C530 H530 118.8 . . ?
C525 C530 H530 118.8 . . ?
F321 C531 F320 106.8(4) . . ?
F321 C531 F319 105.1(4) . . ?
F320 C531 F319 104.4(4) . . ?
F321 C531 C527 114.0(4) . . ?
F320 C531 C527 112.5(3) . . ?
F319 C531 C527 113.2(4) . . ?
F424 C532 F324 128.5(9) . . ?
F424 C532 F322 67.2(14) . . ?
F324 C532 F322 108.2(3) . . ?
F424 C532 F422 106.3(7) . . ?
F324 C532 F422 35.9(13) . . ?
F322 C532 F422 130.6(9) . . ?
F424 C532 F323 39.9(14) . . ?
F324 C532 F323 105.2(4) . . ?
F322 C532 F323 105.0(3) . . ?
F422 C532 F323 72.2(14) . . ?
F424 C532 F423 105.2(7) . . ?
F324 C532 F423 70.6(13) . . ?
F322 C532 F423 42.1(13) . . ?
F422 C532 F423 103.5(7) . . ?
F323 C532 F423 133.4(8) . . ?
F424 C532 C529 115.3(7) . . ?
F324 C532 C529 113.1(3) . . ?
F322 C532 C529 113.1(3) . . ?
F422 C532 C529 113.3(7) . . ?
F323 C532 C529 111.7(3) . . ?
F423 C532 C529 112.2(6) . . ?

loop_
_geom_bond_atom_site_label_1
_geom_bond_atom_site_label_2
_geom_bond_distance
_geom_bond_site_symmetry_2
_geom_bond_publ_flag
Rh1 N2 1.964(4) . ?
Rh1 N1 1.966(3) . ?
Rh1 P2 2.3347(10) . ?
Rh1 P1 2.3353(11) . ?
P1 C8 1.843(4) . ?
P1 C11 1.852(5) . ?
P1 C5 1.854(5) . ?
P2 C17 1.845(4) . ?
P2 C20 1.851(4) . ?
P2 C14 1.857(4) . ?
N1 C1 1.138(5) . ?
N2 C3 1.142(5) . ?
C1 C2 1.449(6) . ?
C2 H2A 0.9800 . ?
C2 H2B 0.9800 . ?
C2 H2C 0.9800 . ?
C3 C4 1.456(6) . ?
C4 H4A 0.9800 . ?
C4 H4B 0.9800 . ?
C4 H4C 0.9800 . ?
C5 C6 1.528(6) . ?
C5 C7 1.531(6) . ?
C5 H5 1.0000 . ?
C6 H6A 0.9800 . ?
C6 H6B 0.9800 . ?
C6 H6C 0.9800 . ?
C7 H7A 0.9800 . ?
C7 H7B 0.9800 . ?
C7 H7C 0.9800 . ?
C8 C9 1.526(6) . ?
C8 C10 1.528(6) . ?
C8 H8 1.0000 . ?
C9 H9A 0.9800 . ?
C9 H9B 0.9800 . ?
C9 H9C 0.9800 . ?
C10 H10A 0.9800 . ?
C10 H10B 0.9800 . ?
C10 H10C 0.9800 . ?
C11 C13 1.522(6) . ?
C11 C12 1.522(6) . ?
C11 H11 1.0000 . ?
C12 H12A 0.9800 . ?
C12 H12B 0.9800 . ?
C12 H12C 0.9800 . ?
C13 H13A 0.9800 . ?
C13 H13B 0.9800 . ?
C13 H13C 0.9800 . ?
C14 C15 1.520(6) . ?
C14 C16 1.534(6) . ?
C14 H14 1.0000 . ?
C15 H15A 0.9800 . ?
C15 H15B 0.9800 . ?
C15 H15C 0.9800 . ?
C16 H16A 0.9800 . ?
C16 H16B 0.9800 . ?
C16 H16C 0.9800 . ?
C17 C19 1.525(6) . ?
C17 C18 1.530(6) . ?
C17 H17 1.0000 . ?
C18 H18A 0.9800 . ?
C18 H18B 0.9800 . ?
C18 H18C 0.9800 . ?
C19 H19A 0.9800 . ?
C19 H19B 0.9800 . ?
C19 H19C 0.9800 . ?
C20 C21 1.523(6) . ?
C20 C22 1.533(6) . ?
C20 H20 1.0000 . ?
C21 H21A 0.9800 . ?
C21 H21B 0.9800 . ?
C21 H21C 0.9800 . ?
C22 H22A 0.9800 . ?
C22 H22B 0.9800 . ?
C22 H22C 0.9800 . ?
Rh2 N12 1.962(3) . ?
Rh2 N11 1.970(3) . ?
Rh2 P12 2.3327(10) . ?
Rh2 P11 2.3351(11) . ?
P11 C111 1.846(5) . ?
P11 C305 1.848(8) . ?
P11 C311 1.850(8) . ?
P11 C108 1.851(5) . ?
P11 C105 1.853(5) . ?
P11 C308 1.857(8) . ?
P12 C114 1.838(6) . ?
P12 C120 1.840(6) . ?
P12 C314 1.840(7) . ?
P12 C320 1.842(7) . ?
P12 C117 1.843(6) . ?
P12 C317 1.871(7) . ?
N11 C101 1.136(5) . ?
N12 C103 1.134(5) . ?
C101 C102 1.455(6) . ?
C102 H10D 0.9800 . ?
C102 H10E 0.9800 . ?
C102 H10F 0.9800 . ?
C103 C104 1.469(6) . ?
C104 H10G 0.9800 . ?
C104 H10H 0.9800 . ?
C104 H10I 0.9800 . ?
C105 C106 1.526(6) . ?
C105 C107 1.531(6) . ?
C105 H105 1.0000 . ?
C106 H10J 0.9800 . ?
C106 H10K 0.9800 . ?
C106 H10L 0.9800 . ?
C107 H10M 0.9800 . ?
C107 H10N 0.9800 . ?
C107 H10O 0.9800 . ?
C305 C306 1.511(9) . ?
C305 C307 1.533(9) . ?
C305 H305 1.0000 . ?
C306 H30A 0.9800 . ?
C306 H30B 0.9800 . ?
C306 H30C 0.9800 . ?
C307 H30D 0.9800 . ?
C307 H30E 0.9800 . ?
C307 H30F 0.9800 . ?
C108 C109 1.516(6) . ?
C108 C110 1.530(6) . ?
C108 H108 1.0000 . ?
C109 H10P 0.9800 . ?
C109 H10Q 0.9800 . ?
C109 H10R 0.9800 . ?
C110 H11A 0.9800 . ?
C110 H11B 0.9800 . ?
C110 H11C 0.9800 . ?
C308 C309 1.521(9) . ?
C308 C310 1.542(9) . ?
C308 H308 1.0000 . ?
C309 H30G 0.9800 . ?
C309 H30H 0.9800 . ?
C309 H30I 0.9800 . ?
C310 H31A 0.9800 . ?
C310 H31B 0.9800 . ?
C310 H31C 0.9800 . ?
C111 C112 1.519(6) . ?
C111 C113 1.539(6) . ?
C111 H111 1.0000 . ?
C112 H11D 0.9800 . ?
C112 H11E 0.9800 . ?
C112 H11F 0.9800 . ?
C113 H11G 0.9800 . ?
C113 H11H 0.9800 . ?
C113 H11I 0.9800 . ?
C311 C312 1.521(9) . ?
C311 C313 1.538(9) . ?
C311 H311 1.0000 . ?
C312 H31D 0.9800 . ?
C312 H31E 0.9800 . ?
C312 H31F 0.9800 . ?
C313 H31G 0.9800 . ?
C313 H31H 0.9800 . ?
C313 H31I 0.9800 . ?
C114 C115 1.527(7) . ?
C114 C116 1.567(8) . ?
C114 H114 1.0000 . ?
C115 H11J 0.9800 . ?
C115 H11K 0.9800 . ?
C115 H11L 0.9800 . ?
C116 H11M 0.9800 . ?
C116 H11N 0.9800 . ?
C116 H11O 0.9800 . ?
C314 C315 1.496(8) . ?
C314 C316 1.541(8) . ?
C314 H314 1.0000 . ?
C315 H31J 0.9800 . ?
C315 H31K 0.9800 . ?
C315 H31L 0.9800 . ?
C316 H31M 0.9800 . ?
C316 H31N 0.9800 . ?
C316 H31O 0.9800 . ?
C117 C118 1.527(7) . ?
C117 C119 1.532(7) . ?
C117 H117 1.0000 . ?
C118 H11P 0.9800 . ?
C118 H11Q 0.9800 . ?
C118 H11R 0.9800 . ?
C119 H11S 0.9800 . ?
C119 H11T 0.9800 . ?
C119 H11U 0.9800 . ?
C317 C318 1.516(8) . ?
C317 C319 1.523(8) . ?
C317 H317 1.0000 . ?
C318 H31P 0.9800 . ?
C318 H31Q 0.9800 . ?
C318 H31R 0.9800 . ?
C319 H31S 0.9800 . ?
C319 H31T 0.9800 . ?
C319 H31U 0.9800 . ?
C120 C121 1.528(7) . ?
C120 C122 1.541(7) . ?
C120 H120 1.0000 . ?
C121 H12D 0.9800 . ?
C121 H12E 0.9800 . ?
C121 H12F 0.9800 . ?
C122 H12G 0.9800 . ?
C122 H12H 0.9800 . ?
C122 H12I 0.9800 . ?
C320 C321 1.514(8) . ?
C320 C322 1.536(8) . ?
C320 H320 1.0000 . ?
C321 H32A 0.9800 . ?
C321 H32B 0.9800 . ?
C321 H32C 0.9800 . ?
C322 H32D 0.9800 . ?
C322 H32E 0.9800 . ?
C322 H32F 0.9800 . ?
B200 C201 1.630(6) . ?
B200 C225 1.637(6) . ?
B200 C209 1.642(6) . ?
B200 C217 1.644(6) . ?
C201 C202 1.391(5) . ?
C201 C206 1.403(5) . ?
C202 C203 1.396(6) . ?
C202 H202 0.9500 . ?
C203 C204 1.375(6) . ?
C203 C207 1.511(7) . ?
C204 C205 1.395(6) . ?
C204 H204 0.9500 . ?
C205 C206 1.376(5) . ?
C205 C208 1.484(7) . ?
C206 H206 0.9500 . ?
C207 F2 1.316(6) . ?
C207 F3 1.323(6) . ?
C207 F1 1.327(6) . ?
C208 F105 1.275(6) . ?
C208 F104 1.279(7) . ?
C208 F4 1.286(5) . ?
C208 F5 1.334(6) . ?
C208 F106 1.407(6) . ?
C208 F6 1.409(5) . ?
C209 C214 1.392(5) . ?
C209 C210 1.402(5) . ?
C210 C211 1.386(5) . ?
C210 H210 0.9500 . ?
C211 C212 1.377(6) . ?
C211 C215 1.499(6) . ?
C212 C213 1.391(6) . ?
C212 H212 0.9500 . ?
C213 C214 1.396(5) . ?
C213 C216 1.478(6) . ?
C214 H214 0.9500 . ?
C215 F7 1.297(5) . ?
C215 F9 1.307(5) . ?
C215 F8 1.321(6) . ?
C216 F10 1.329(5) . ?
C216 F12 1.340(5) . ?
C216 F11 1.356(5) . ?
C217 C222 1.392(5) . ?
C217 C218 1.396(5) . ?
C218 C219 1.390(5) . ?
C218 H218 0.9500 . ?
C219 C220 1.383(6) . ?
C219 C223 1.478(7) . ?
C220 C221 1.373(5) . ?
C220 H220 0.9500 . ?
C221 C222 1.394(5) . ?
C221 C224 1.493(6) . ?
C222 H222 0.9500 . ?
C223 F15 1.286(6) . ?
C223 F13 1.319(6) . ?
C223 F14 1.348(7) . ?
C224 F118 1.294(6) . ?
C224 F18 1.313(6) . ?
C224 F16 1.317(5) . ?
C224 F116 1.337(6) . ?
C224 F117 1.352(6) . ?
C224 F17 1.355(5) . ?
C225 C226 1.391(5) . ?
C225 C230 1.396(5) . ?
C226 C227 1.386(5) . ?
C226 H226 0.9500 . ?
C227 C228 1.384(5) . ?
C227 C231 1.486(6) . ?
C228 C229 1.381(5) . ?
C228 H228 0.9500 . ?
C229 C230 1.392(5) . ?
C229 C232 1.492(6) . ?
C230 H230 0.9500 . ?
C231 F121 1.286(7) . ?
C231 F21 1.296(4) . ?
C231 F119 1.297(7) . ?
C231 F19 1.306(4) . ?
C231 F20 1.365(5) . ?
C231 F120 1.382(7) . ?
C232 F123 1.322(6) . ?
C232 F24 1.324(6) . ?
C232 F122 1.331(6) . ?
C232 F22 1.333(6) . ?
C232 F23 1.336(6) . ?
C232 F124 1.338(6) . ?
B500 C509 1.632(6) . ?
B500 C501 1.633(5) . ?
B500 C525 1.634(5) . ?
B500 C517 1.639(5) . ?
C501 C506 1.391(5) . ?
C501 C502 1.407(5) . ?
C502 C503 1.380(5) . ?
C502 H502 0.9500 . ?
C503 C504 1.385(5) . ?
C503 C507 1.495(6) . ?
C504 C505 1.386(5) . ?
C504 H504 0.9500 . ?
C505 C506 1.392(5) . ?
C505 C508 1.480(6) . ?
C506 H506 0.9500 . ?
C507 F403 1.270(6) . ?
C507 F303 1.284(5) . ?
C507 F402 1.293(6) . ?
C507 F302 1.305(5) . ?
C507 F301 1.361(5) . ?
C507 F401 1.372(6) . ?
C508 F306 1.291(6) . ?
C508 F304 1.317(5) . ?
C508 F305 1.337(5) . ?
C509 C510 1.395(5) . ?
C509 C514 1.401(5) . ?
C510 C511 1.382(5) . ?
C510 H510 0.9500 . ?
C511 C512 1.380(5) . ?
C511 C515 1.494(6) . ?
C512 C513 1.384(6) . ?
C512 H512 0.9500 . ?
C513 C514 1.381(5) . ?
C513 C516 1.507(6) . ?
C514 H514 0.9500 . ?
C515 F307 1.321(5) . ?
C515 F308 1.344(5) . ?
C515 F309 1.344(5) . ?
C516 F310 1.314(5) . ?
C516 F412 1.323(7) . ?
C516 F411 1.325(7) . ?
C516 F410 1.329(7) . ?
C516 F312 1.329(5) . ?
C516 F311 1.338(5) . ?
C517 C522 1.395(5) . ?
C517 C518 1.401(5) . ?
C518 C519 1.392(5) . ?
C518 H518 0.9500 . ?
C519 C520 1.386(5) . ?
C519 C523 1.477(5) . ?
C520 C521 1.394(5) . ?
C520 H520 0.9500 . ?
C521 C522 1.390(5) . ?
C521 C524 1.476(6) . ?
C522 H522 0.9500 . ?
C523 F314 1.310(5) . ?
C523 F313 1.320(5) . ?
C523 F315 1.322(5) . ?
C524 F318 1.307(5) . ?
C524 F316 1.320(5) . ?
C524 F317 1.348(5) . ?
C525 C530 1.398(5) . ?
C525 C526 1.402(5) . ?
C526 C527 1.385(5) . ?
C526 H526 0.9500 . ?
C527 C528 1.380(5) . ?
C527 C531 1.493(6) . ?
C528 C529 1.378(5) . ?
C528 H528 0.9500 . ?
C529 C530 1.396(5) . ?
C529 C532 1.491(5) . ?
C530 H530 0.9500 . ?
C531 F321 1.316(5) . ?
C531 F320 1.320(5) . ?
C531 F319 1.328(5) . ?
C532 F424 1.312(7) . ?
C532 F324 1.313(4) . ?
C532 F322 1.326(4) . ?
C532 F422 1.331(7) . ?
C532 F323 1.340(4) . ?
C532 F423 1.345(7) . ?
